data_7033120
loop_
_publ_author_name
'Wang, Sheng'
'Su, Hu-Chao'
'Yu, Lan'
'Zhao, Xiao-Wei'
'Qian, Li-Wen'
'Zhu, Qin-Yu'
'Dai, Jie'

_publ_section_title
;
 Fluorescence and energy transfer properties of heterometallic
 lanthanide-titanium oxo clusters coordinated with anthracenecarboxylate
 ligands.
;
_journal_issue 4
_journal_name_full 'Dalton transactions (Cambridge, England : 2003)'
_journal_page_first 1882
_journal_page_last 1888
_journal_paper_doi 10.1039/c4dt02968b
_journal_volume 44
_journal_year 2015
_chemical_formula_sum 'C76 H126 Cl2 Eu2 N2 O42 Ti10'
_chemical_formula_weight 2593.61
_chemical_name_systematic
; 
 ? 
;
_space_group_IT_number 2
_symmetry_cell_setting triclinic
_symmetry_space_group_name_Hall '-P 1'
_symmetry_space_group_name_H-M 'P -1'
_atom_sites_solution_hydrogens geom
_atom_sites_solution_primary direct
_atom_sites_solution_secondary difmap
_audit_creation_method SHELXL-97
_cell_angle_alpha 64.8600(15)
_cell_angle_beta 78.1730(15)
_cell_angle_gamma 64.3150(14)
_cell_formula_units_Z 1
_cell_length_a 14.6136(8)
_cell_length_b 14.7178(8)
_cell_length_c 15.0540(8)
_cell_measurement_temperature 296(2)
_cell_volume 2640.6(3)
_computing_structure_refinement 'SHELXL-97 (Sheldrick, 1997)'
_computing_structure_solution 'SHELXS-97 (Sheldrick, 1990)'
_diffrn_ambient_temperature 296(2)
_diffrn_detector_area_resol_mean 14.63
_diffrn_measured_fraction_theta_full 0.995
_diffrn_measured_fraction_theta_max 0.995
_diffrn_measurement_device_type 'Rigaku Saturn'
_diffrn_measurement_method \w
_diffrn_radiation_monochromator graphite
_diffrn_radiation_source 'fine-focus sealed tube'
_diffrn_radiation_type MoK\a
_diffrn_radiation_wavelength 0.71073
_diffrn_reflns_av_R_equivalents 0.0589
_diffrn_reflns_av_sigmaI/netI 0.0508
_diffrn_reflns_limit_h_max 18
_diffrn_reflns_limit_h_min -19
_diffrn_reflns_limit_k_max 19
_diffrn_reflns_limit_k_min -19
_diffrn_reflns_limit_l_max 19
_diffrn_reflns_limit_l_min -19
_diffrn_reflns_number 57727
_diffrn_reflns_theta_full 27.59
_diffrn_reflns_theta_max 27.59
_diffrn_reflns_theta_min 2.12
_exptl_absorpt_coefficient_mu 2.012
_exptl_absorpt_correction_T_max 0.6890
_exptl_absorpt_correction_T_min 0.4328
_exptl_absorpt_correction_type multi-scan
_exptl_absorpt_process_details 'Jacobson, R. (1998) Private communication '
_exptl_crystal_colour 'pale yellow-green'
_exptl_crystal_density_diffrn 1.646
_exptl_crystal_density_method 'not measured'
_exptl_crystal_description Block
_exptl_crystal_F_000 1324
_exptl_crystal_size_max 0.50
_exptl_crystal_size_mid 0.30
_exptl_crystal_size_min 0.20
_refine_diff_density_max 1.257
_refine_diff_density_min -1.052
_refine_diff_density_rms 0.126
_refine_ls_extinction_method none
_refine_ls_goodness_of_fit_ref 1.023
_refine_ls_hydrogen_treatment constr
_refine_ls_matrix_type full
_refine_ls_number_parameters 619
_refine_ls_number_reflns 12176
_refine_ls_number_restraints 0
_refine_ls_restrained_S_all 1.023
_refine_ls_R_factor_all 0.0632
_refine_ls_R_factor_gt 0.0401
_refine_ls_shift/su_max 0.010
_refine_ls_shift/su_mean 0.000
_refine_ls_structure_factor_coef Fsqd
_refine_ls_weighting_details 'calc w=1/[\s^2^(Fo^2^)+(0.0365P)^2^+9.0251P] where P=(Fo^2^+2Fc^2^)/3'
_refine_ls_weighting_scheme calc
_refine_ls_wR_factor_gt 0.0900
_refine_ls_wR_factor_ref 0.1045
_reflns_number_gt 9583
_reflns_number_total 12176
_reflns_threshold_expression >2sigma(I)
_cod_data_source_file c4dt02968b2.cif
_cod_data_source_block 2
_cod_depositor_comments 'Adding full bibliography for 7033119--7033121.cif.'
_cod_original_cell_volume 2640.6(2)
_cod_original_sg_symbol_Hall '-P 1  '
_cod_original_sg_symbol_H-M 'P -1   '
_cod_database_code 7033120

loop_
_symmetry_equiv_pos_as_xyz
'x, y, z'
'-x, -y, -z'

loop_
_atom_site_label
_atom_site_type_symbol
_atom_site_fract_x
_atom_site_fract_y
_atom_site_fract_z
_atom_site_U_iso_or_equiv
_atom_site_adp_type
_atom_site_occupancy
_atom_site_symmetry_multiplicity
_atom_site_calc_flag
_atom_site_refinement_flags
Eu1 Eu 0.547662(15) 0.390282(16) 0.759686(14) 0.02122(6) Uani 1 1 d .
Ti1 Ti 0.33734(5) 0.48148(6) 0.64507(5) 0.01888(14) Uani 1 1 d .
Ti2 Ti 0.46366(5) 0.64882(6) 0.59991(5) 0.02007(15) Uani 1 1 d .
Ti3 Ti 0.54657(5) 0.26351(5) 0.62078(5) 0.01991(15) Uani 1 1 d .
Ti4 Ti 0.67810(5) 0.55663(6) 0.53470(5) 0.02089(15) Uani 1 1 d .
Ti5 Ti 0.72886(5) 0.31713(6) 0.54463(5) 0.02155(15) Uani 1 1 d .
O1 O 0.4088(2) 0.3809(2) 0.8763(2) 0.0300(7) Uani 1 1 d .
O2 O 0.2754(2) 0.4454(2) 0.78396(19) 0.0267(6) Uani 1 1 d .
O3 O 0.6808(5) 0.1437(4) 1.0258(3) 0.099(2) Uani 1 1 d .
O4 O 0.7816(3) 0.1068(3) 0.8944(3) 0.0667(12) Uani 1 1 d .
O5 O 0.6050(3) 0.1873(3) 0.8825(3) 0.0512(9) Uani 1 1 d .
O6 O 0.6883(3) 0.2888(3) 0.8793(3) 0.0634(12) Uani 1 1 d .
O7 O 0.4517(2) 0.3462(2) 0.68977(19) 0.0208(6) Uani 1 1 d .
O8 O 0.6440(2) 0.2939(2) 0.65965(19) 0.0216(6) Uani 1 1 d .
N1 N 0.5314(3) 0.5083(3) 0.8552(3) 0.0356(9) Uani 1 1 d .
O10 O 0.5924(2) 0.5314(2) 0.64844(18) 0.0212(6) Uani 1 1 d .
O11 O 0.40810(19) 0.5443(2) 0.67855(18) 0.0204(5) Uani 1 1 d .
O12 O 0.7341(2) 0.5865(2) 0.3947(2) 0.0242(6) Uani 1 1 d .
O13 O 0.2195(2) 0.6275(2) 0.5971(2) 0.0258(6) Uani 1 1 d .
O14 O 0.37130(18) 0.5242(2) 0.51414(18) 0.0167(5) Uani 1 1 d .
O15 O 0.4343(2) 0.7445(2) 0.6546(2) 0.0315(7) Uani 1 1 d .
O16 O 0.3653(2) 0.7192(2) 0.49864(19) 0.0213(6) Uani 1 1 d .
O17 O 0.5479(2) 0.6818(2) 0.48257(19) 0.0217(6) Uani 1 1 d .
O18 O 0.5689(2) 0.1250(2) 0.6881(2) 0.0303(7) Uani 1 1 d .
O19 O 0.7398(2) 0.6193(3) 0.5654(2) 0.0359(7) Uani 1 1 d .
O20 O 0.7815(2) 0.4015(2) 0.5818(2) 0.0270(6) Uani 1 1 d .
O9 O 0.8316(2) 0.1873(2) 0.5856(2) 0.0335(7) Uani 1 1 d .
C1 C 0.2540(4) 0.2291(4) 0.9712(4) 0.0468(13) Uani 1 1 d .
H1 H 0.3064 0.2239 0.9242 0.056 Uiso 1 1 calc R
C2 C 0.2195(5) 0.1476(5) 1.0144(4) 0.0612(17) Uani 1 1 d .
H2 H 0.2476 0.0879 0.9960 0.073 Uiso 1 1 calc R
C3 C 0.1424(6) 0.1528(6) 1.0862(5) 0.0670(19) Uani 1 1 d .
H3 H 0.1201 0.0959 1.1158 0.080 Uiso 1 1 calc R
C4 C 0.0995(5) 0.2388(6) 1.1136(4) 0.0601(17) Uani 1 1 d .
H4 H 0.0470 0.2410 1.1607 0.072 Uiso 1 1 calc R
C5 C 0.1334(4) 0.3275(5) 1.0712(3) 0.0452(13) Uani 1 1 d .
C6 C 0.2112(4) 0.3224(4) 0.9966(3) 0.0364(11) Uani 1 1 d .
C7 C 0.2364(4) 0.5875(4) 0.9339(4) 0.0431(12) Uani 1 1 d .
H7 H 0.2865 0.5855 0.8847 0.052 Uiso 1 1 calc R
C8 C 0.1971(5) 0.6731(5) 0.9615(5) 0.0611(16) Uani 1 1 d .
H8 H 0.2205 0.7292 0.9324 0.073 Uiso 1 1 calc R
C9 C 0.1178(5) 0.6766(6) 1.0375(5) 0.0681(19) Uani 1 1 d .
H9 H 0.0895 0.7359 1.0565 0.082 Uiso 1 1 calc R
C10 C 0.0851(5) 0.5950(6) 1.0806(4) 0.0608(17) Uani 1 1 d .
H10 H 0.0350 0.5988 1.1297 0.073 Uiso 1 1 calc R
C11 C 0.1240(4) 0.5037(5) 1.0539(3) 0.0432(12) Uani 1 1 d .
C12 C 0.2030(3) 0.5000(4) 0.9781(3) 0.0345(10) Uani 1 1 d .
C13 C 0.0922(4) 0.4175(5) 1.0962(4) 0.0490(14) Uani 1 1 d .
H13 H 0.0405 0.4207 1.1439 0.059 Uiso 1 1 calc R
C14 C 0.2430(3) 0.4101(4) 0.9513(3) 0.0292(9) Uani 1 1 d .
C15 C 0.3164(3) 0.4105(3) 0.8650(3) 0.0263(9) Uani 1 1 d .
C16 C 0.7846(4) 0.6603(5) 0.3444(4) 0.0434(12) Uani 1 1 d .
H16 H 0.8145 0.6640 0.3947 0.052 Uiso 1 1 calc R
C17 C 0.8700(4) 0.6203(5) 0.2784(4) 0.0456(13) Uani 1 1 d .
H17A H 0.9164 0.5484 0.3155 0.068 Uiso 1 1 calc R
H17B H 0.9051 0.6687 0.2509 0.068 Uiso 1 1 calc R
H17C H 0.8433 0.6180 0.2265 0.068 Uiso 1 1 calc R
C18 C 0.7100(5) 0.7709(5) 0.2930(5) 0.0623(17) Uani 1 1 d .
H18A H 0.6749 0.7694 0.2466 0.093 Uiso 1 1 calc R
H18B H 0.7446 0.8194 0.2591 0.093 Uiso 1 1 calc R
H18C H 0.6620 0.7961 0.3399 0.093 Uiso 1 1 calc R
C19 C 0.1430(4) 0.6808(4) 0.6571(4) 0.0422(12) Uani 1 1 d .
H19 H 0.1461 0.6248 0.7232 0.051 Uiso 1 1 calc R
C20 C 0.1683(4) 0.7638(5) 0.6657(4) 0.0507(14) Uani 1 1 d .
H20A H 0.2346 0.7299 0.6926 0.076 Uiso 1 1 calc R
H20B H 0.1190 0.7959 0.7081 0.076 Uiso 1 1 calc R
H20C H 0.1677 0.8195 0.6019 0.076 Uiso 1 1 calc R
C21 C 0.0394(4) 0.7214(5) 0.6206(5) 0.0599(17) Uani 1 1 d .
H21A H 0.0322 0.7790 0.5569 0.090 Uiso 1 1 calc R
H21B H -0.0107 0.7487 0.6652 0.090 Uiso 1 1 calc R
H21C H 0.0300 0.6628 0.6161 0.090 Uiso 1 1 calc R
C22 C 0.4023(8) 0.8544(5) 0.6362(6) 0.105(4) Uani 1 1 d .
H22 H 0.4610 0.8455 0.6658 0.127 Uiso 1 1 calc R
C23 C 0.4212(9) 0.9205(6) 0.5440(6) 0.115(4) Uani 1 1 d .
H23A H 0.4878 0.8835 0.5216 0.173 Uiso 1 1 calc R
H23B H 0.4174 0.9864 0.5460 0.173 Uiso 1 1 calc R
H23C H 0.3716 0.9380 0.5000 0.173 Uiso 1 1 calc R
C24 C 0.3288(6) 0.8902(6) 0.7074(6) 0.083(2) Uani 1 1 d .
H24A H 0.2622 0.9048 0.6916 0.125 Uiso 1 1 calc R
H24B H 0.3301 0.9555 0.7060 0.125 Uiso 1 1 calc R
H24C H 0.3455 0.8342 0.7718 0.125 Uiso 1 1 calc R
C25 C 0.5987(4) 0.0262(4) 0.7747(3) 0.0370(11) Uani 1 1 d .
H25 H 0.6583 0.0190 0.8015 0.044 Uiso 1 1 calc R
C26 C 0.6276(6) -0.0690(4) 0.7460(5) 0.0670(19) Uani 1 1 d .
H26A H 0.5694 -0.0638 0.7208 0.100 Uiso 1 1 calc R
H26B H 0.6512 -0.1357 0.8025 0.100 Uiso 1 1 calc R
H26C H 0.6806 -0.0686 0.6964 0.100 Uiso 1 1 calc R
C27 C 0.5141(5) 0.0326(5) 0.8504(4) 0.0576(15) Uani 1 1 d .
H27A H 0.4968 0.0960 0.8644 0.086 Uiso 1 1 calc R
H27B H 0.5356 -0.0315 0.9093 0.086 Uiso 1 1 calc R
H27C H 0.4559 0.0373 0.8259 0.086 Uiso 1 1 calc R
C28 C 0.7650(9) 0.6674(9) 0.6149(6) 0.112(4) Uani 1 1 d .
H28 H 0.8365 0.6198 0.6293 0.135 Uiso 1 1 calc R
C29 C 0.7196(6) 0.6502(6) 0.7121(5) 0.077(2) Uani 1 1 d .
H29A H 0.6473 0.6894 0.7075 0.116 Uiso 1 1 calc R
H29B H 0.7463 0.6761 0.7455 0.116 Uiso 1 1 calc R
H29C H 0.7351 0.5738 0.7480 0.116 Uiso 1 1 calc R
C30 C 0.7717(7) 0.7701(6) 0.5497(7) 0.089(3) Uani 1 1 d .
H30A H 0.8193 0.7596 0.4970 0.134 Uiso 1 1 calc R
H30B H 0.7942 0.7971 0.5854 0.134 Uiso 1 1 calc R
H30C H 0.7061 0.8218 0.5234 0.134 Uiso 1 1 calc R
C31 C 0.8811(4) 0.3551(5) 0.6225(5) 0.0585(16) Uani 1 1 d .
H31 H 0.9107 0.2818 0.6212 0.070 Uiso 1 1 calc R
C32 C 0.8765(5) 0.3341(7) 0.7241(4) 0.082(2) Uani 1 1 d .
H32A H 0.8461 0.4019 0.7333 0.123 Uiso 1 1 calc R
H32B H 0.9439 0.2946 0.7493 0.123 Uiso 1 1 calc R
H32C H 0.8364 0.2916 0.7584 0.123 Uiso 1 1 calc R
C33 C 0.9472(5) 0.4045(11) 0.5583(6) 0.135(5) Uani 1 1 d .
H33A H 0.9364 0.4200 0.4917 0.203 Uiso 1 1 calc R
H33B H 1.0164 0.3557 0.5746 0.203 Uiso 1 1 calc R
H33C H 0.9334 0.4711 0.5653 0.203 Uiso 1 1 calc R
C34 C 0.8624(4) 0.0776(4) 0.6554(4) 0.0487(14) Uani 1 1 d .
H34 H 0.8169 0.0760 0.7134 0.058 Uiso 1 1 calc R
C35 C 0.8516(6) 0.0099(5) 0.6115(5) 0.073(2) Uani 1 1 d .
H35A H 0.7841 0.0425 0.5874 0.109 Uiso 1 1 calc R
H35B H 0.8635 -0.0620 0.6604 0.109 Uiso 1 1 calc R
H35C H 0.9000 0.0053 0.5582 0.109 Uiso 1 1 calc R
C36 C 0.9685(5) 0.0399(6) 0.6860(6) 0.083(2) Uani 1 1 d .
H36A H 1.0136 0.0433 0.6296 0.124 Uiso 1 1 calc R
H36B H 0.9897 -0.0338 0.7331 0.124 Uiso 1 1 calc R
H36C H 0.9700 0.0862 0.7149 0.124 Uiso 1 1 calc R
Cl1 Cl 0.69097(10) 0.17865(10) 0.92267(9) 0.0439(3) Uani 1 1 d .
C37 C 0.5273(4) 0.5717(4) 0.8805(3) 0.0374(11) Uani 1 1 d .
C38 C 0.5212(5) 0.6572(5) 0.9103(4) 0.0571(16) Uani 1 1 d .
H38A H 0.5412 0.7102 0.8558 0.086 Uiso 1 1 calc R
H38B H 0.5657 0.6252 0.9638 0.086 Uiso 1 1 calc R
H38C H 0.4527 0.6920 0.9306 0.086 Uiso 1 1 calc R
O21 O 1.0665(13) 0.048(2) 0.893(2) 0.70(4) Uani 1 1 d .

loop_
_atom_site_aniso_label
_atom_site_aniso_U_11
_atom_site_aniso_U_22
_atom_site_aniso_U_33
_atom_site_aniso_U_23
_atom_site_aniso_U_13
_atom_site_aniso_U_12
Eu1 0.02123(11) 0.02467(11) 0.01828(10) -0.01045(8) -0.00316(7) -0.00605(8)
Ti1 0.0163(3) 0.0244(4) 0.0168(3) -0.0112(3) -0.0003(2) -0.0054(3)
Ti2 0.0234(4) 0.0204(3) 0.0197(3) -0.0128(3) -0.0016(3) -0.0058(3)
Ti3 0.0235(4) 0.0165(3) 0.0188(3) -0.0081(3) -0.0024(3) -0.0049(3)
Ti4 0.0203(3) 0.0275(4) 0.0203(3) -0.0124(3) -0.0011(3) -0.0107(3)
Ti5 0.0162(3) 0.0223(4) 0.0218(3) -0.0105(3) -0.0031(3) -0.0005(3)
O1 0.0278(16) 0.0396(18) 0.0214(14) -0.0126(13) -0.0011(12) -0.0111(14)
O2 0.0235(14) 0.0396(17) 0.0162(13) -0.0113(12) 0.0021(11) -0.0121(13)
O3 0.141(5) 0.071(3) 0.030(2) -0.014(2) -0.032(3) 0.015(3)
O4 0.051(2) 0.043(2) 0.073(3) -0.021(2) -0.013(2) 0.0129(19)
O5 0.050(2) 0.045(2) 0.049(2) -0.0031(17) -0.0073(17) -0.0229(18)
O6 0.075(3) 0.037(2) 0.082(3) -0.016(2) -0.053(2) -0.010(2)
O7 0.0219(14) 0.0224(14) 0.0195(13) -0.0096(11) -0.0002(10) -0.0084(11)
O8 0.0203(13) 0.0215(14) 0.0201(13) -0.0084(11) -0.0045(10) -0.0033(11)
N1 0.046(2) 0.042(2) 0.0231(18) -0.0169(17) -0.0018(16) -0.0162(19)
O10 0.0207(13) 0.0263(14) 0.0188(13) -0.0120(11) -0.0030(10) -0.0067(12)
O11 0.0196(13) 0.0244(14) 0.0190(13) -0.0132(11) -0.0008(10) -0.0052(11)
O12 0.0221(14) 0.0340(16) 0.0246(14) -0.0148(12) 0.0039(11) -0.0162(13)
O13 0.0185(14) 0.0298(15) 0.0243(14) -0.0157(12) 0.0016(11) -0.0010(12)
O14 0.0151(12) 0.0182(13) 0.0167(12) -0.0092(10) -0.0006(10) -0.0039(10)
O15 0.0450(18) 0.0249(15) 0.0302(16) -0.0182(13) -0.0031(13) -0.0101(14)
O16 0.0208(13) 0.0178(13) 0.0227(14) -0.0113(11) -0.0001(11) -0.0019(11)
O17 0.0237(14) 0.0229(14) 0.0214(13) -0.0109(11) -0.0006(11) -0.0094(12)
O18 0.0413(18) 0.0186(14) 0.0262(15) -0.0054(12) -0.0065(13) -0.0082(13)
O19 0.0407(18) 0.051(2) 0.0354(17) -0.0230(15) 0.0024(14) -0.0296(16)
O20 0.0161(13) 0.0346(16) 0.0278(15) -0.0129(13) -0.0058(11) -0.0046(12)
O9 0.0256(15) 0.0271(16) 0.0316(16) -0.0113(13) -0.0055(12) 0.0059(13)
C1 0.057(3) 0.046(3) 0.031(3) -0.007(2) -0.006(2) -0.020(3)
C2 0.088(5) 0.050(3) 0.043(3) -0.001(3) -0.012(3) -0.036(3)
C3 0.088(5) 0.067(4) 0.048(4) 0.002(3) -0.013(3) -0.050(4)
C4 0.058(4) 0.088(5) 0.030(3) 0.000(3) 0.001(3) -0.047(4)
C5 0.040(3) 0.067(4) 0.023(2) -0.008(2) -0.004(2) -0.024(3)
C6 0.034(2) 0.047(3) 0.016(2) -0.0003(19) -0.0050(17) -0.015(2)
C7 0.046(3) 0.052(3) 0.035(3) -0.027(2) -0.001(2) -0.013(3)
C8 0.080(4) 0.057(4) 0.055(4) -0.029(3) -0.013(3) -0.023(3)
C9 0.075(5) 0.067(4) 0.059(4) -0.046(4) -0.009(3) 0.000(4)
C10 0.054(4) 0.083(5) 0.043(3) -0.042(3) 0.006(3) -0.010(3)
C11 0.036(3) 0.061(3) 0.026(2) -0.021(2) -0.003(2) -0.009(2)
C12 0.029(2) 0.049(3) 0.024(2) -0.016(2) -0.0025(18) -0.011(2)
C13 0.031(3) 0.080(4) 0.025(2) -0.018(3) 0.008(2) -0.019(3)
C14 0.024(2) 0.040(2) 0.0178(19) -0.0087(18) -0.0027(16) -0.0094(19)
C15 0.026(2) 0.029(2) 0.023(2) -0.0112(17) -0.0010(16) -0.0081(18)
C16 0.048(3) 0.059(3) 0.037(3) -0.021(2) 0.012(2) -0.036(3)
C17 0.038(3) 0.076(4) 0.034(3) -0.021(3) 0.010(2) -0.037(3)
C18 0.062(4) 0.058(4) 0.063(4) -0.012(3) 0.010(3) -0.035(3)
C19 0.031(2) 0.048(3) 0.038(3) -0.028(2) 0.003(2) 0.003(2)
C20 0.055(3) 0.050(3) 0.043(3) -0.032(3) 0.005(2) -0.006(3)
C21 0.028(3) 0.075(4) 0.062(4) -0.039(3) 0.008(2) 0.001(3)
C22 0.183(9) 0.033(3) 0.076(5) -0.033(3) 0.053(6) -0.033(5)
C23 0.192(11) 0.040(4) 0.099(6) -0.014(4) 0.019(7) -0.054(6)
C24 0.097(6) 0.073(5) 0.093(6) -0.064(4) 0.009(4) -0.018(4)
C25 0.055(3) 0.025(2) 0.029(2) -0.0041(18) -0.009(2) -0.017(2)
C26 0.106(6) 0.023(3) 0.063(4) -0.012(3) -0.011(4) -0.018(3)
C27 0.071(4) 0.053(4) 0.040(3) -0.004(3) 0.000(3) -0.030(3)
C28 0.190(10) 0.165(9) 0.089(6) -0.079(6) 0.033(6) -0.149(9)
C29 0.108(6) 0.083(5) 0.066(4) -0.053(4) -0.014(4) -0.029(4)
C30 0.108(6) 0.069(5) 0.124(7) -0.055(5) 0.010(5) -0.051(5)
C31 0.039(3) 0.065(4) 0.066(4) -0.013(3) -0.028(3) -0.015(3)
C32 0.055(4) 0.139(7) 0.043(3) -0.030(4) -0.017(3) -0.029(4)
C33 0.038(4) 0.310(15) 0.080(6) -0.094(8) 0.013(4) -0.075(7)
C34 0.047(3) 0.033(3) 0.033(3) -0.007(2) -0.004(2) 0.009(2)
C35 0.093(5) 0.031(3) 0.073(4) -0.013(3) -0.010(4) -0.010(3)
C36 0.068(4) 0.054(4) 0.079(5) -0.010(4) -0.039(4) 0.017(3)
Cl1 0.0544(7) 0.0330(6) 0.0318(6) -0.0113(5) -0.0189(5) 0.0005(5)
C37 0.049(3) 0.052(3) 0.020(2) -0.018(2) -0.0019(19) -0.022(2)
C38 0.099(5) 0.049(3) 0.035(3) -0.022(3) -0.005(3) -0.033(3)
O21 0.37(3) 0.47(4) 1.41(10) -0.67(6) -0.65(4) 0.28(3)

loop_
_atom_type_symbol
_atom_type_description
_atom_type_scat_dispersion_real
_atom_type_scat_dispersion_imag
_atom_type_scat_source
C C 0.0033 0.0016 'International Tables Vol C Tables 4.2.6.8 and 6.1.1.4'
H H 0.0000 0.0000 'International Tables Vol C Tables 4.2.6.8 and 6.1.1.4'
O O 0.0106 0.0060 'International Tables Vol C Tables 4.2.6.8 and 6.1.1.4'
Cl Cl 0.1484 0.1585 'International Tables Vol C Tables 4.2.6.8 and 6.1.1.4'
Ti Ti 0.2776 0.4457 'International Tables Vol C Tables 4.2.6.8 and 6.1.1.4'
Eu Eu -0.1578 3.6682 'International Tables Vol C Tables 4.2.6.8 and 6.1.1.4'
N N 0.0061 0.0033 'International Tables Vol C Tables 4.2.6.8 and 6.1.1.4'

loop_
_geom_angle_atom_site_label_1
_geom_angle_atom_site_label_2
_geom_angle_atom_site_label_3
_geom_angle
_geom_angle_site_symmetry_1
_geom_angle_site_symmetry_3
O10 Eu1 O11 67.36(9) . .
O10 Eu1 O7 112.63(9) . .
O11 Eu1 O7 68.69(9) . .
O10 Eu1 O8 86.23(9) . .
O11 Eu1 O8 112.00(9) . .
O7 Eu1 O8 66.55(9) . .
O10 Eu1 O1 133.77(10) . .
O11 Eu1 O1 76.14(9) . .
O7 Eu1 O1 77.12(9) . .
O8 Eu1 O1 134.88(10) . .
O10 Eu1 O6 101.58(12) . .
O11 Eu1 O6 152.73(11) . .
O7 Eu1 O6 136.79(11) . .
O8 Eu1 O6 91.16(12) . .
O1 Eu1 O6 98.04(13) . .
O10 Eu1 N1 74.23(11) . .
O11 Eu1 N1 82.07(11) . .
O7 Eu1 N1 142.59(11) . .
O8 Eu1 N1 149.57(11) . .
O1 Eu1 N1 73.50(11) . .
O6 Eu1 N1 70.80(13) . .
O10 Eu1 O5 148.41(11) . .
O11 Eu1 O5 143.91(11) . .
O7 Eu1 O5 85.19(11) . .
O8 Eu1 O5 77.07(11) . .
O1 Eu1 O5 73.99(11) . .
O6 Eu1 O5 52.95(12) . .
N1 Eu1 O5 107.96(12) . .
O10 Eu1 Cl1 125.17(7) . .
O11 Eu1 Cl1 163.13(7) . .
O7 Eu1 Cl1 110.80(7) . .
O8 Eu1 Cl1 81.80(7) . .
O1 Eu1 Cl1 87.24(7) . .
O6 Eu1 Cl1 26.46(9) . .
N1 Eu1 Cl1 90.53(9) . .
O5 Eu1 Cl1 26.60(9) . .
O10 Eu1 Ti1 92.82(6) . .
O11 Eu1 Ti1 34.43(6) . .
O7 Eu1 Ti1 34.66(6) . .
O8 Eu1 Ti1 92.15(6) . .
O1 Eu1 Ti1 69.78(7) . .
O6 Eu1 Ti1 165.41(11) . .
N1 Eu1 Ti1 111.55(9) . .
O5 Eu1 Ti1 114.18(8) . .
Cl1 Eu1 Ti1 140.68(3) . .
O10 Eu1 Ti2 34.20(7) . .
O11 Eu1 Ti2 33.28(7) . .
O7 Eu1 Ti2 91.95(6) . .
O8 Eu1 Ti2 102.77(6) . .
O1 Eu1 Ti2 104.35(7) . .
O6 Eu1 Ti2 130.07(9) . .
N1 Eu1 Ti2 73.75(9) . .
O5 Eu1 Ti2 176.95(8) . .
Cl1 Eu1 Ti2 156.44(3) . .
Ti1 Eu1 Ti2 62.769(18) . .
O10 Eu1 Ti3 102.88(6) . .
O11 Eu1 Ti3 91.30(6) . .
O7 Eu1 Ti3 32.71(6) . .
O8 Eu1 Ti3 33.92(7) . .
O1 Eu1 Ti3 105.41(7) . .
O6 Eu1 Ti3 115.81(9) . .
N1 Eu1 Ti3 173.35(9) . .
O5 Eu1 Ti3 77.71(9) . .
Cl1 Eu1 Ti3 95.99(3) . .
Ti1 Eu1 Ti3 62.301(17) . .
Ti2 Eu1 Ti3 100.429(17) . .
O14 Ti1 O11 96.99(11) . .
O14 Ti1 O7 97.93(11) . .
O11 Ti1 O7 87.52(11) . .
O14 Ti1 O13 81.54(11) . .
O11 Ti1 O13 90.57(12) . .
O7 Ti1 O13 177.94(12) . .
O14 Ti1 O12 81.16(11) . 2_666
O11 Ti1 O12 177.83(11) . 2_666
O7 Ti1 O12 91.61(12) . 2_666
O13 Ti1 O12 90.28(12) . 2_666
O14 Ti1 O2 170.57(11) . .
O11 Ti1 O2 88.79(11) . .
O7 Ti1 O2 89.73(11) . .
O13 Ti1 O2 91.00(11) . .
O12 Ti1 O2 93.20(11) 2_666 .
O14 Ti1 Ti5 40.57(8) . 2_666
O11 Ti1 Ti5 89.51(8) . 2_666
O7 Ti1 Ti5 137.57(8) . 2_666
O13 Ti1 Ti5 41.58(8) . 2_666
O12 Ti1 Ti5 89.79(8) 2_666 2_666
O2 Ti1 Ti5 132.53(9) . 2_666
O14 Ti1 Ti4 40.50(8) . 2_666
O11 Ti1 Ti4 136.81(8) . 2_666
O7 Ti1 Ti4 91.20(8) . 2_666
O13 Ti1 Ti4 89.67(8) . 2_666
O12 Ti1 Ti4 41.19(8) 2_666 2_666
O2 Ti1 Ti4 134.38(9) . 2_666
Ti5 Ti1 Ti4 63.46(2) 2_666 2_666
O14 Ti1 Eu1 105.91(8) . .
O11 Ti1 Eu1 43.96(8) . .
O7 Ti1 Eu1 44.12(8) . .
O13 Ti1 Eu1 134.08(9) . .
O12 Ti1 Eu1 135.42(9) 2_666 .
O2 Ti1 Eu1 83.42(8) . .
Ti5 Ti1 Eu1 124.55(3) 2_666 .
Ti4 Ti1 Eu1 125.72(3) 2_666 .
O15 Ti2 O11 109.54(13) . .
O15 Ti2 O16 105.35(13) . .
O11 Ti2 O16 93.36(11) . .
O15 Ti2 O10 108.38(13) . .
O11 Ti2 O10 84.70(11) . .
O16 Ti2 O10 144.81(11) . .
O15 Ti2 O17 109.68(13) . .
O11 Ti2 O17 140.69(11) . .
O16 Ti2 O17 78.91(11) . .
O10 Ti2 O17 80.63(11) . .
O15 Ti2 Ti4 116.39(11) . .
O11 Ti2 Ti4 114.76(8) . .
O16 Ti2 Ti4 114.79(8) . .
O10 Ti2 Ti4 38.93(8) . .
O17 Ti2 Ti4 41.72(8) . .
O15 Ti2 Ti3 117.21(10) . 2_666
O11 Ti2 Ti3 119.56(8) . 2_666
O16 Ti2 Ti3 39.91(8) . 2_666
O10 Ti2 Ti3 112.56(8) . 2_666
O17 Ti2 Ti3 39.39(8) . 2_666
Ti4 Ti2 Ti3 76.08(2) . 2_666
O15 Ti2 Eu1 113.25(10) . .
O11 Ti2 Eu1 42.70(8) . .
O16 Ti2 Eu1 128.54(8) . .
O10 Ti2 Eu1 42.15(8) . .
O17 Ti2 Eu1 116.00(8) . .
Ti4 Ti2 Eu1 76.84(2) . .
Ti3 Ti2 Eu1 129.17(2) 2_666 .
O18 Ti3 O7 109.11(13) . .
O18 Ti3 O8 107.71(13) . .
O7 Ti3 O8 85.25(11) . .
O18 Ti3 O17 107.47(13) . 2_666
O7 Ti3 O17 93.70(11) . 2_666
O8 Ti3 O17 143.06(12) . 2_666
O18 Ti3 O16 110.38(13) . 2_666
O7 Ti3 O16 140.38(11) . 2_666
O8 Ti3 O16 80.07(11) . 2_666
O17 Ti3 O16 77.50(11) 2_666 2_666
O18 Ti3 Ti5 116.51(11) . .
O7 Ti3 Ti5 114.92(9) . .
O8 Ti3 Ti5 38.89(8) . .
O17 Ti3 Ti5 112.65(8) 2_666 .
O16 Ti3 Ti5 41.21(8) 2_666 .
O18 Ti3 Ti2 118.73(10) . 2_666
O7 Ti3 Ti2 119.27(8) . 2_666
O8 Ti3 Ti2 111.36(8) . 2_666
O17 Ti3 Ti2 39.03(8) 2_666 2_666
O16 Ti3 Ti2 38.85(8) 2_666 2_666
Ti5 Ti3 Ti2 74.85(2) . 2_666
O18 Ti3 Eu1 112.91(10) . .
O7 Ti3 Eu1 42.48(8) . .
O8 Ti3 Eu1 42.89(8) . .
O17 Ti3 Eu1 127.64(8) 2_666 .
O16 Ti3 Eu1 115.74(8) 2_666 .
Ti5 Ti3 Eu1 77.18(2) . .
Ti2 Ti3 Eu1 127.94(3) 2_666 .
O19 Ti4 O10 99.06(13) . .
O19 Ti4 O17 101.29(14) . .
O10 Ti4 O17 80.00(11) . .
O19 Ti4 O20 99.65(14) . .
O10 Ti4 O20 93.87(12) . .
O17 Ti4 O20 158.85(11) . .
O19 Ti4 O12 96.09(13) . .
O10 Ti4 O12 162.60(11) . .
O17 Ti4 O12 88.72(11) . .
O20 Ti4 O12 91.97(12) . .
O19 Ti4 O14 170.33(13) . 2_666
O10 Ti4 O14 89.50(11) . 2_666
O17 Ti4 O14 84.55(10) . 2_666
O20 Ti4 O14 75.12(11) . 2_666
O12 Ti4 O14 76.19(10) . 2_666
O19 Ti4 Ti2 104.41(11) . .
O10 Ti4 Ti2 39.64(8) . .
O17 Ti4 Ti2 40.38(8) . .
O20 Ti4 Ti2 129.91(9) . .
O12 Ti4 Ti2 127.48(8) . .
O14 Ti4 Ti2 85.05(7) 2_666 .
O19 Ti4 Ti1 137.26(11) . 2_666
O10 Ti4 Ti1 123.02(8) . 2_666
O17 Ti4 Ti1 80.91(8) . 2_666
O20 Ti4 Ti1 85.73(8) . 2_666
O12 Ti4 Ti1 41.18(8) . 2_666
O14 Ti4 Ti1 35.49(7) 2_666 2_666
Ti2 Ti4 Ti1 103.93(3) . 2_666
O19 Ti4 Ti5 136.57(12) . .
O10 Ti4 Ti5 89.42(8) . .
O17 Ti4 Ti5 122.13(8) . .
O20 Ti4 Ti5 37.03(8) . .
O12 Ti4 Ti5 85.41(8) . .
O14 Ti4 Ti5 38.26(7) 2_666 .
Ti2 Ti4 Ti5 108.76(3) . .
Ti1 Ti4 Ti5 58.25(2) 2_666 .
O19 Ti4 Eu1 114.10(10) . .
O10 Ti4 Eu1 23.18(8) . .
O17 Ti4 Eu1 94.32(8) . .
O20 Ti4 Eu1 74.33(8) . .
O12 Ti4 Eu1 148.30(8) . .
O14 Ti4 Eu1 72.73(7) 2_666 .
Ti2 Ti4 Eu1 55.832(18) . .
Ti1 Ti4 Eu1 108.20(2) 2_666 .
Ti5 Ti4 Eu1 66.308(18) . .
O9 Ti5 O8 97.70(13) . .
O9 Ti5 O16 100.51(13) . 2_666
O8 Ti5 O16 80.33(11) . 2_666
O9 Ti5 O20 98.98(14) . .
O8 Ti5 O20 93.43(12) . .
O16 Ti5 O20 160.16(11) 2_666 .
O9 Ti5 O13 97.09(13) . 2_666
O8 Ti5 O13 163.48(11) . 2_666
O16 Ti5 O13 89.77(11) 2_666 2_666
O20 Ti5 O13 91.49(12) . 2_666
O9 Ti5 O14 170.67(13) . 2_666
O8 Ti5 O14 90.02(11) . 2_666
O16 Ti5 O14 85.89(10) 2_666 2_666
O20 Ti5 O14 75.23(11) . 2_666
O13 Ti5 O14 76.00(10) 2_666 2_666
O9 Ti5 Ti3 103.26(11) . .
O8 Ti5 Ti3 39.17(8) . .
O16 Ti5 Ti3 41.20(8) 2_666 .
O20 Ti5 Ti3 129.39(9) . .
O13 Ti5 Ti3 129.22(8) 2_666 .
O14 Ti5 Ti3 86.04(7) 2_666 .
O9 Ti5 Ti1 138.12(10) . 2_666
O8 Ti5 Ti1 123.67(8) . 2_666
O16 Ti5 Ti1 82.12(8) 2_666 2_666
O20 Ti5 Ti1 85.88(8) . 2_666
O13 Ti5 Ti1 41.04(8) 2_666 2_666
O14 Ti5 Ti1 35.52(7) 2_666 2_666
Ti3 Ti5 Ti1 105.29(3) . 2_666
O9 Ti5 Ti4 136.08(11) . .
O8 Ti5 Ti4 89.45(8) . .
O16 Ti5 Ti4 123.40(8) 2_666 .
O20 Ti5 Ti4 37.17(8) . .
O13 Ti5 Ti4 84.98(8) 2_666 .
O14 Ti5 Ti4 38.24(7) 2_666 .
Ti3 Ti5 Ti4 109.05(3) . .
Ti1 Ti5 Ti4 58.29(2) 2_666 .
C15 O1 Eu1 131.6(3) . .
C15 O2 Ti1 129.3(3) . .
Cl1 O5 Eu1 99.02(18) . .
Cl1 O6 Eu1 103.39(18) . .
Ti3 O7 Ti1 130.66(14) . .
Ti3 O7 Eu1 104.81(12) . .
Ti1 O7 Eu1 101.22(11) . .
Ti5 O8 Ti3 101.94(12) . .
Ti5 O8 Eu1 136.83(14) . .
Ti3 O8 Eu1 103.19(11) . .
C37 N1 Eu1 167.7(4) . .
Ti4 O10 Ti2 101.42(12) . .
Ti4 O10 Eu1 137.86(13) . .
Ti2 O10 Eu1 103.65(11) . .
Ti2 O11 Ti1 131.44(14) . .
Ti2 O11 Eu1 104.02(11) . .
Ti1 O11 Eu1 101.61(11) . .
C16 O12 Ti1 136.0(3) . 2_666
C16 O12 Ti4 124.3(3) . .
Ti1 O12 Ti4 97.63(11) 2_666 .
C19 O13 Ti1 126.9(3) . .
C19 O13 Ti5 133.4(3) . 2_666
Ti1 O13 Ti5 97.38(11) . 2_666
Ti1 O14 Ti4 104.01(12) . 2_666
Ti1 O14 Ti5 103.90(11) . 2_666
Ti4 O14 Ti5 103.50(11) 2_666 2_666
C22 O15 Ti2 144.5(4) . .
Ti2 O16 Ti3 101.25(12) . 2_666
Ti2 O16 Ti5 137.55(15) . 2_666
Ti3 O16 Ti5 97.59(11) 2_666 2_666
Ti2 O17 Ti3 101.58(12) . 2_666
Ti2 O17 Ti4 97.90(12) . .
Ti3 O17 Ti4 138.18(14) 2_666 .
C25 O18 Ti3 153.2(3) . .
C28 O19 Ti4 161.2(4) . .
C31 O20 Ti5 123.1(3) . .
C31 O20 Ti4 130.7(3) . .
Ti5 O20 Ti4 105.80(12) . .
C34 O9 Ti5 145.2(3) . .
C2 C1 C6 121.0(6) . .
C1 C2 C3 120.5(6) . .
C4 C3 C2 121.1(6) . .
C3 C4 C5 121.1(6) . .
C13 C5 C6 119.0(5) . .
C13 C5 C4 123.6(5) . .
C6 C5 C4 117.3(6) . .
C14 C6 C1 122.6(4) . .
C14 C6 C5 118.4(5) . .
C1 C6 C5 118.9(5) . .
C8 C7 C12 121.6(5) . .
C7 C8 C9 119.0(6) . .
C10 C9 C8 120.6(6) . .
C9 C10 C11 122.4(6) . .
C13 C11 C10 124.4(5) . .
C13 C11 C12 118.4(5) . .
C10 C11 C12 117.2(5) . .
C14 C12 C7 122.7(4) . .
C14 C12 C11 118.1(5) . .
C7 C12 C11 119.2(5) . .
C5 C13 C11 123.4(5) . .
C12 C14 C6 122.5(4) . .
C12 C14 C15 118.9(4) . .
C6 C14 C15 118.3(4) . .
O1 C15 O2 125.6(4) . .
O1 C15 C14 120.1(4) . .
O2 C15 C14 114.3(4) . .
O12 C16 C18 110.2(4) . .
O12 C16 C17 112.4(4) . .
C18 C16 C17 112.9(5) . .
O13 C19 C20 110.2(4) . .
O13 C19 C21 110.4(4) . .
C20 C19 C21 115.1(5) . .
C23 C22 O15 117.4(6) . .
C23 C22 C24 125.8(7) . .
O15 C22 C24 114.4(6) . .
O18 C25 C27 109.7(4) . .
O18 C25 C26 108.7(4) . .
C27 C25 C26 112.6(5) . .
O19 C28 C29 113.1(6) . .
O19 C28 C30 112.3(7) . .
C29 C28 C30 122.6(7) . .
C32 C31 C33 119.7(6) . .
C32 C31 O20 112.8(5) . .
C33 C31 O20 112.6(5) . .
O9 C34 C35 108.6(4) . .
O9 C34 C36 108.9(5) . .
C35 C34 C36 113.7(5) . .
O4 Cl1 O3 110.9(3) . .
O4 Cl1 O5 110.1(3) . .
O3 Cl1 O5 110.5(3) . .
O4 Cl1 O6 110.3(3) . .
O3 Cl1 O6 110.5(3) . .
O5 Cl1 O6 104.3(2) . .
O4 Cl1 Eu1 119.70(19) . .
O3 Cl1 Eu1 129.3(2) . .
O5 Cl1 Eu1 54.38(15) . .
O6 Cl1 Eu1 50.15(14) . .
N1 C37 C38 178.1(5) . .

loop_
_geom_bond_atom_site_label_1
_geom_bond_atom_site_label_2
_geom_bond_distance
_geom_bond_site_symmetry_2
Eu1 O10 2.307(3) .
Eu1 O11 2.335(3) .
Eu1 O7 2.339(3) .
Eu1 O8 2.340(3) .
Eu1 O1 2.408(3) .
Eu1 O6 2.504(3) .
Eu1 N1 2.601(4) .
Eu1 O5 2.611(4) .
Eu1 Cl1 3.1727(11) .
Eu1 Ti1 3.2948(7) .
Eu1 Ti2 3.3401(7) .
Eu1 Ti3 3.3479(7) .
Ti1 O14 1.829(2) .
Ti1 O11 1.902(3) .
Ti1 O7 1.910(3) .
Ti1 O13 2.022(3) .
Ti1 O12 2.030(3) 2_666
Ti1 O2 2.042(3) .
Ti1 Ti5 3.0548(10) 2_666
Ti1 Ti4 3.0561(9) 2_666
Ti2 O15 1.779(3) .
Ti2 O11 1.889(3) .
Ti2 O16 1.931(3) .
Ti2 O10 1.932(3) .
Ti2 O17 1.941(3) .
Ti2 Ti4 2.9680(10) .
Ti2 Ti3 3.0198(10) 2_666
Ti3 O18 1.758(3) .
Ti3 O7 1.871(3) .
Ti3 O8 1.919(3) .
Ti3 O17 1.956(3) 2_666
Ti3 O16 1.975(3) 2_666
Ti3 Ti5 2.9725(10) .
Ti3 Ti2 3.0198(10) 2_666
Ti4 O19 1.769(3) .
Ti4 O10 1.903(3) .
Ti4 O17 1.994(3) .
Ti4 O20 2.018(3) .
Ti4 O12 2.031(3) .
Ti4 O14 2.046(3) 2_666
Ti4 Ti1 3.0560(9) 2_666
Ti4 Ti5 3.2139(10) .
Ti5 O9 1.783(3) .
Ti5 O8 1.908(3) .
Ti5 O16 1.976(3) 2_666
Ti5 O20 2.011(3) .
Ti5 O13 2.044(3) 2_666
Ti5 O14 2.047(2) 2_666
Ti5 Ti1 3.0548(10) 2_666
O1 C15 1.249(5) .
O2 C15 1.270(5) .
O3 Cl1 1.411(4) .
O4 Cl1 1.411(4) .
O5 Cl1 1.438(4) .
O6 Cl1 1.453(4) .
N1 C37 1.125(6) .
O12 C16 1.436(5) .
O12 Ti1 2.030(3) 2_666
O13 C19 1.452(5) .
O13 Ti5 2.044(3) 2_666
O14 Ti4 2.046(3) 2_666
O14 Ti5 2.047(3) 2_666
O15 C22 1.388(6) .
O16 Ti3 1.975(3) 2_666
O16 Ti5 1.976(3) 2_666
O17 Ti3 1.956(3) 2_666
O18 C25 1.441(5) .
O19 C28 1.407(6) .
O20 C31 1.451(6) .
O9 C34 1.428(6) .
C1 C2 1.356(8) .
C1 C6 1.424(7) .
C2 C3 1.393(10) .
C3 C4 1.347(10) .
C4 C5 1.443(8) .
C5 C13 1.378(8) .
C5 C6 1.425(7) .
C6 C14 1.412(7) .
C7 C8 1.346(8) .
C7 C12 1.421(7) .
C8 C9 1.452(9) .
C9 C10 1.342(10) .
C10 C11 1.412(8) .
C11 C13 1.391(8) .
C11 C12 1.448(6) .
C12 C14 1.394(7) .
C14 C15 1.505(6) .
C16 C18 1.475(8) .
C16 C17 1.498(7) .
C19 C20 1.481(8) .
C19 C21 1.493(7) .
C22 C23 1.370(10) .
C22 C24 1.448(9) .
C25 C27 1.499(8) .
C25 C26 1.502(7) .
C28 C29 1.441(10) .
C28 C30 1.444(11) .
C31 C32 1.420(8) .
C31 C33 1.423(10) .
C34 C35 1.482(9) .
C34 C36 1.501(9) .
C37 C38 1.468(7) .

loop_
_geom_torsion_atom_site_label_1
_geom_torsion_atom_site_label_2
_geom_torsion_atom_site_label_3
_geom_torsion_atom_site_label_4
_geom_torsion
_geom_torsion_site_symmetry_1
_geom_torsion_site_symmetry_4
O10 Eu1 Ti1 O14 42.37(10) . .
O11 Eu1 Ti1 O14 83.49(14) . .
O7 Eu1 Ti1 O14 -84.96(14) . .
O8 Eu1 Ti1 O14 -43.96(11) . .
O1 Eu1 Ti1 O14 178.42(12) . .
O6 Eu1 Ti1 O14 -147.0(4) . .
N1 Eu1 Ti1 O14 116.52(12) . .
O5 Eu1 Ti1 O14 -120.75(13) . .
Cl1 Eu1 Ti1 O14 -123.63(9) . .
Ti2 Eu1 Ti1 O14 59.30(8) . .
Ti3 Eu1 Ti1 O14 -60.70(8) . .
O10 Eu1 Ti1 O11 -41.13(13) . .
O7 Eu1 Ti1 O11 -168.45(16) . .
O8 Eu1 Ti1 O11 -127.46(13) . .
O1 Eu1 Ti1 O11 94.93(14) . .
O6 Eu1 Ti1 O11 129.5(4) . .
N1 Eu1 Ti1 O11 33.02(14) . .
O5 Eu1 Ti1 O11 155.75(15) . .
Cl1 Eu1 Ti1 O11 152.87(12) . .
Ti2 Eu1 Ti1 O11 -24.19(11) . .
Ti3 Eu1 Ti1 O11 -144.20(11) . .
O10 Eu1 Ti1 O7 127.33(13) . .
O11 Eu1 Ti1 O7 168.45(16) . .
O8 Eu1 Ti1 O7 41.00(13) . .
O1 Eu1 Ti1 O7 -96.62(14) . .
O6 Eu1 Ti1 O7 -62.0(4) . .
N1 Eu1 Ti1 O7 -158.52(14) . .
O5 Eu1 Ti1 O7 -35.79(15) . .
Cl1 Eu1 Ti1 O7 -38.67(12) . .
Ti2 Eu1 Ti1 O7 144.26(11) . .
Ti3 Eu1 Ti1 O7 24.26(11) . .
O10 Eu1 Ti1 O13 -51.24(13) . .
O11 Eu1 Ti1 O13 -10.11(15) . .
O7 Eu1 Ti1 O13 -178.57(16) . .
O8 Eu1 Ti1 O13 -137.57(13) . .
O1 Eu1 Ti1 O13 84.82(14) . .
O6 Eu1 Ti1 O13 119.4(4) . .
N1 Eu1 Ti1 O13 22.91(15) . .
O5 Eu1 Ti1 O13 145.64(15) . .
Cl1 Eu1 Ti1 O13 142.76(12) . .
Ti2 Eu1 Ti1 O13 -34.31(11) . .
Ti3 Eu1 Ti1 O13 -154.31(12) . .
O10 Eu1 Ti1 O12 135.89(13) . 2_666
O11 Eu1 Ti1 O12 177.02(16) . 2_666
O7 Eu1 Ti1 O12 8.56(15) . 2_666
O8 Eu1 Ti1 O12 49.56(13) . 2_666
O1 Eu1 Ti1 O12 -88.05(14) . 2_666
O6 Eu1 Ti1 O12 -53.4(4) . 2_666
N1 Eu1 Ti1 O12 -149.96(14) . 2_666
O5 Eu1 Ti1 O12 -27.23(15) . 2_666
Cl1 Eu1 Ti1 O12 -30.11(12) . 2_666
Ti2 Eu1 Ti1 O12 152.83(11) . 2_666
Ti3 Eu1 Ti1 O12 32.82(11) . 2_666
O10 Eu1 Ti1 O2 -136.23(11) . .
O11 Eu1 Ti1 O2 -95.11(14) . .
O7 Eu1 Ti1 O2 96.44(14) . .
O8 Eu1 Ti1 O2 137.44(11) . .
O1 Eu1 Ti1 O2 -0.18(12) . .
O6 Eu1 Ti1 O2 34.4(4) . .
N1 Eu1 Ti1 O2 -62.08(13) . .
O5 Eu1 Ti1 O2 60.65(13) . .
Cl1 Eu1 Ti1 O2 57.77(10) . .
Ti2 Eu1 Ti1 O2 -119.30(9) . .
Ti3 Eu1 Ti1 O2 120.70(9) . .
O10 Eu1 Ti1 Ti5 2.07(7) . 2_666
O11 Eu1 Ti1 Ti5 43.20(11) . 2_666
O7 Eu1 Ti1 Ti5 -125.26(12) . 2_666
O8 Eu1 Ti1 Ti5 -84.26(7) . 2_666
O1 Eu1 Ti1 Ti5 138.13(8) . 2_666
O6 Eu1 Ti1 Ti5 172.7(4) . 2_666
N1 Eu1 Ti1 Ti5 76.22(10) . 2_666
O5 Eu1 Ti1 Ti5 -161.05(10) . 2_666
Cl1 Eu1 Ti1 Ti5 -163.93(4) . 2_666
Ti2 Eu1 Ti1 Ti5 19.01(3) . 2_666
Ti3 Eu1 Ti1 Ti5 -101.00(3) . 2_666
O10 Eu1 Ti1 Ti4 82.11(7) . 2_666
O11 Eu1 Ti1 Ti4 123.24(12) . 2_666
O7 Eu1 Ti1 Ti4 -45.22(11) . 2_666
O8 Eu1 Ti1 Ti4 -4.22(7) . 2_666
O1 Eu1 Ti1 Ti4 -141.83(8) . 2_666
O6 Eu1 Ti1 Ti4 -107.2(4) . 2_666
N1 Eu1 Ti1 Ti4 156.26(10) . 2_666
O5 Eu1 Ti1 Ti4 -81.01(10) . 2_666
Cl1 Eu1 Ti1 Ti4 -83.89(5) . 2_666
Ti2 Eu1 Ti1 Ti4 99.04(3) . 2_666
Ti3 Eu1 Ti1 Ti4 -20.96(3) . 2_666
O10 Eu1 Ti2 O15 -92.11(16) . .
O11 Eu1 Ti2 O15 94.08(16) . .
O7 Eu1 Ti2 O15 138.47(13) . .
O8 Eu1 Ti2 O15 -155.14(13) . .
O1 Eu1 Ti2 O15 61.26(14) . .
O6 Eu1 Ti2 O15 -52.56(19) . .
N1 Eu1 Ti2 O15 -6.41(15) . .
O5 Eu1 Ti2 O15 118.1(17) . .
Cl1 Eu1 Ti2 O15 -56.28(14) . .
Ti1 Eu1 Ti2 O15 119.06(12) . .
Ti3 Eu1 Ti2 O15 170.29(12) . .
O10 Eu1 Ti2 O11 173.80(16) . .
O7 Eu1 Ti2 O11 44.39(13) . .
O8 Eu1 Ti2 O11 110.77(13) . .
O1 Eu1 Ti2 O11 -32.82(13) . .
O6 Eu1 Ti2 O11 -146.64(19) . .
N1 Eu1 Ti2 O11 -100.49(14) . .
O5 Eu1 Ti2 O11 24.0(17) . .
Cl1 Eu1 Ti2 O11 -150.36(13) . .
Ti1 Eu1 Ti2 O11 24.98(11) . .
Ti3 Eu1 Ti2 O11 76.20(11) . .
O10 Eu1 Ti2 O16 132.61(15) . .
O11 Eu1 Ti2 O16 -41.20(15) . .
O7 Eu1 Ti2 O16 3.19(12) . .
O8 Eu1 Ti2 O16 69.58(12) . .
O1 Eu1 Ti2 O16 -74.01(12) . .
O6 Eu1 Ti2 O16 172.16(18) . .
N1 Eu1 Ti2 O16 -141.68(14) . .
O5 Eu1 Ti2 O16 -17.2(17) . .
Cl1 Eu1 Ti2 O16 168.44(11) . .
Ti1 Eu1 Ti2 O16 -16.22(10) . .
Ti3 Eu1 Ti2 O16 35.01(10) . .
O11 Eu1 Ti2 O10 -173.80(16) . .
O7 Eu1 Ti2 O10 -129.42(13) . .
O8 Eu1 Ti2 O10 -63.03(13) . .
O1 Eu1 Ti2 O10 153.38(13) . .
O6 Eu1 Ti2 O10 39.55(19) . .
N1 Eu1 Ti2 O10 85.71(14) . .
O5 Eu1 Ti2 O10 -149.8(17) . .
Cl1 Eu1 Ti2 O10 35.83(13) . .
Ti1 Eu1 Ti2 O10 -148.83(11) . .
Ti3 Eu1 Ti2 O10 -97.60(11) . .
O10 Eu1 Ti2 O17 36.01(14) . .
O11 Eu1 Ti2 O17 -137.79(14) . .
O7 Eu1 Ti2 O17 -93.41(11) . .
O8 Eu1 Ti2 O17 -27.02(11) . .
O1 Eu1 Ti2 O17 -170.61(11) . .
O6 Eu1 Ti2 O17 75.56(17) . .
N1 Eu1 Ti2 O17 121.72(13) . .
O5 Eu1 Ti2 O17 -113.8(17) . .
Cl1 Eu1 Ti2 O17 71.84(11) . .
Ti1 Eu1 Ti2 O17 -112.82(9) . .
Ti3 Eu1 Ti2 O17 -61.59(9) . .
O10 Eu1 Ti2 Ti4 21.24(11) . .
O11 Eu1 Ti2 Ti4 -152.57(11) . .
O7 Eu1 Ti2 Ti4 -108.18(7) . .
O8 Eu1 Ti2 Ti4 -41.79(7) . .
O1 Eu1 Ti2 Ti4 174.62(7) . .
O6 Eu1 Ti2 Ti4 60.79(15) . .
N1 Eu1 Ti2 Ti4 106.95(10) . .
O5 Eu1 Ti2 Ti4 -128.5(17) . .
Cl1 Eu1 Ti2 Ti4 57.07(7) . .
Ti1 Eu1 Ti2 Ti4 -127.59(2) . .
Ti3 Eu1 Ti2 Ti4 -76.36(2) . .
O10 Eu1 Ti2 Ti3 80.63(11) . 2_666
O11 Eu1 Ti2 Ti3 -93.17(11) . 2_666
O7 Eu1 Ti2 Ti3 -48.78(7) . 2_666
O8 Eu1 Ti2 Ti3 17.60(7) . 2_666
O1 Eu1 Ti2 Ti3 -125.99(8) . 2_666
O6 Eu1 Ti2 Ti3 120.19(15) . 2_666
N1 Eu1 Ti2 Ti3 166.34(10) . 2_666
O5 Eu1 Ti2 Ti3 -69.1(17) . 2_666
Cl1 Eu1 Ti2 Ti3 116.46(7) . 2_666
Ti1 Eu1 Ti2 Ti3 -68.19(3) . 2_666
Ti3 Eu1 Ti2 Ti3 -16.97(4) . 2_666
O10 Eu1 Ti3 O18 154.29(13) . .
O11 Eu1 Ti3 O18 -138.65(13) . .
O7 Eu1 Ti3 O18 -93.71(16) . .
O8 Eu1 Ti3 O18 91.73(16) . .
O1 Eu1 Ti3 O18 -62.67(14) . .
O6 Eu1 Ti3 O18 44.46(17) . .
N1 Eu1 Ti3 O18 -142.3(8) . .
O5 Eu1 Ti3 O18 6.68(14) . .
Cl1 Eu1 Ti3 O18 26.11(12) . .
Ti1 Eu1 Ti3 O18 -119.33(12) . .
Ti2 Eu1 Ti3 O18 -170.86(12) . .
O10 Eu1 Ti3 O7 -112.00(14) . .
O11 Eu1 Ti3 O7 -44.94(13) . .
O8 Eu1 Ti3 O7 -174.56(17) . .
O1 Eu1 Ti3 O7 31.05(14) . .
O6 Eu1 Ti3 O7 138.17(17) . .
N1 Eu1 Ti3 O7 -48.5(8) . .
O5 Eu1 Ti3 O7 100.39(15) . .
Cl1 Eu1 Ti3 O7 119.82(12) . .
Ti1 Eu1 Ti3 O7 -25.61(12) . .
Ti2 Eu1 Ti3 O7 -77.14(12) . .
O10 Eu1 Ti3 O8 62.56(13) . .
O11 Eu1 Ti3 O8 129.63(13) . .
O7 Eu1 Ti3 O8 174.56(17) . .
O1 Eu1 Ti3 O8 -154.39(14) . .
O6 Eu1 Ti3 O8 -47.27(17) . .
N1 Eu1 Ti3 O8 126.0(8) . .
O5 Eu1 Ti3 O8 -85.05(14) . .
Cl1 Eu1 Ti3 O8 -65.62(12) . .
Ti1 Eu1 Ti3 O8 148.95(12) . .
Ti2 Eu1 Ti3 O8 97.42(12) . .
O10 Eu1 Ti3 O17 -68.19(12) . 2_666
O11 Eu1 Ti3 O17 -1.13(12) . 2_666
O7 Eu1 Ti3 O17 43.81(15) . 2_666
O8 Eu1 Ti3 O17 -130.76(16) . 2_666
O1 Eu1 Ti3 O17 74.85(13) . 2_666
O6 Eu1 Ti3 O17 -178.02(16) . 2_666
N1 Eu1 Ti3 O17 -4.7(8) . 2_666
O5 Eu1 Ti3 O17 144.19(13) . 2_666
Cl1 Eu1 Ti3 O17 163.63(11) . 2_666
Ti1 Eu1 Ti3 O17 18.19(10) . 2_666
Ti2 Eu1 Ti3 O17 -33.34(11) . 2_666
O10 Eu1 Ti3 O16 25.72(11) . 2_666
O11 Eu1 Ti3 O16 92.79(11) . 2_666
O7 Eu1 Ti3 O16 137.72(15) . 2_666
O8 Eu1 Ti3 O16 -36.84(14) . 2_666
O1 Eu1 Ti3 O16 168.77(11) . 2_666
O6 Eu1 Ti3 O16 -84.11(15) . 2_666
N1 Eu1 Ti3 O16 89.2(8) . 2_666
O5 Eu1 Ti3 O16 -121.89(12) . 2_666
Cl1 Eu1 Ti3 O16 -102.46(9) . 2_666
Ti1 Eu1 Ti3 O16 112.11(9) . 2_666
Ti2 Eu1 Ti3 O16 60.58(9) . 2_666
O10 Eu1 Ti3 Ti5 40.67(7) . .
O11 Eu1 Ti3 Ti5 107.73(7) . .
O7 Eu1 Ti3 Ti5 152.66(12) . .
O8 Eu1 Ti3 Ti5 -21.90(11) . .
O1 Eu1 Ti3 Ti5 -176.29(7) . .
O6 Eu1 Ti3 Ti5 -69.17(12) . .
N1 Eu1 Ti3 Ti5 104.1(8) . .
O5 Eu1 Ti3 Ti5 -106.95(9) . .
Cl1 Eu1 Ti3 Ti5 -87.51(3) . .
Ti1 Eu1 Ti3 Ti5 127.05(2) . .
Ti2 Eu1 Ti3 Ti5 75.52(2) . .
O10 Eu1 Ti3 Ti2 -18.18(7) . 2_666
O11 Eu1 Ti3 Ti2 48.88(7) . 2_666
O7 Eu1 Ti3 Ti2 93.82(12) . 2_666
O8 Eu1 Ti3 Ti2 -80.74(12) . 2_666
O1 Eu1 Ti3 Ti2 124.86(8) . 2_666
O6 Eu1 Ti3 Ti2 -128.01(13) . 2_666
N1 Eu1 Ti3 Ti2 45.3(8) . 2_666
O5 Eu1 Ti3 Ti2 -165.80(9) . 2_666
Cl1 Eu1 Ti3 Ti2 -146.36(4) . 2_666
Ti1 Eu1 Ti3 Ti2 68.20(3) . 2_666
Ti2 Eu1 Ti3 Ti2 16.67(4) . 2_666
O15 Ti2 Ti4 O19 0.09(16) . .
O11 Ti2 Ti4 O19 -129.70(14) . .
O16 Ti2 Ti4 O19 123.78(14) . .
O10 Ti2 Ti4 O19 -86.82(17) . .
O17 Ti2 Ti4 O19 90.56(16) . .
Ti3 Ti2 Ti4 O19 113.85(11) 2_666 .
Eu1 Ti2 Ti4 O19 -109.58(11) . .
O15 Ti2 Ti4 O10 86.91(17) . .
O11 Ti2 Ti4 O10 -42.89(15) . .
O16 Ti2 Ti4 O10 -149.40(15) . .
O17 Ti2 Ti4 O10 177.38(17) . .
Ti3 Ti2 Ti4 O10 -159.33(13) 2_666 .
Eu1 Ti2 Ti4 O10 -22.76(12) . .
O15 Ti2 Ti4 O17 -90.48(16) . .
O11 Ti2 Ti4 O17 139.73(15) . .
O16 Ti2 Ti4 O17 33.22(14) . .
O10 Ti2 Ti4 O17 -177.38(17) . .
Ti3 Ti2 Ti4 O17 23.28(11) 2_666 .
Eu1 Ti2 Ti4 O17 159.86(12) . .
O15 Ti2 Ti4 O20 116.24(15) . .
O11 Ti2 Ti4 O20 -13.55(14) . .
O16 Ti2 Ti4 O20 -120.07(14) . .
O10 Ti2 Ti4 O20 29.33(16) . .
O17 Ti2 Ti4 O20 -153.28(16) . .
Ti3 Ti2 Ti4 O20 -130.00(11) 2_666 .
Eu1 Ti2 Ti4 O20 6.57(11) . .
O15 Ti2 Ti4 O12 -109.50(15) . .
O11 Ti2 Ti4 O12 120.71(13) . .
O16 Ti2 Ti4 O12 14.20(14) . .
O10 Ti2 Ti4 O12 163.60(16) . .
O17 Ti2 Ti4 O12 -19.02(15) . .
Ti3 Ti2 Ti4 O12 4.26(10) 2_666 .
Eu1 Ti2 Ti4 O12 140.84(10) . .
O15 Ti2 Ti4 O14 -177.88(13) . 2_666
O11 Ti2 Ti4 O14 52.33(11) . 2_666
O16 Ti2 Ti4 O14 -54.18(12) . 2_666
O10 Ti2 Ti4 O14 95.22(14) . 2_666
O17 Ti2 Ti4 O14 -87.40(14) . 2_666
Ti3 Ti2 Ti4 O14 -64.12(7) 2_666 2_666
Eu1 Ti2 Ti4 O14 72.46(7) . 2_666
O15 Ti2 Ti4 Ti1 -147.59(11) . 2_666
O11 Ti2 Ti4 Ti1 82.62(9) . 2_666
O16 Ti2 Ti4 Ti1 -23.90(9) . 2_666
O10 Ti2 Ti4 Ti1 125.50(13) . 2_666
O17 Ti2 Ti4 Ti1 -57.11(12) . 2_666
Ti3 Ti2 Ti4 Ti1 -33.83(3) 2_666 2_666
Eu1 Ti2 Ti4 Ti1 102.74(3) . 2_666
O15 Ti2 Ti4 Ti5 151.64(11) . .
O11 Ti2 Ti4 Ti5 21.85(9) . .
O16 Ti2 Ti4 Ti5 -84.67(9) . .
O10 Ti2 Ti4 Ti5 64.73(12) . .
O17 Ti2 Ti4 Ti5 -117.88(12) . .
Ti3 Ti2 Ti4 Ti5 -94.60(3) 2_666 .
Eu1 Ti2 Ti4 Ti5 41.97(2) . .
O15 Ti2 Ti4 Eu1 109.67(11) . .
O11 Ti2 Ti4 Eu1 -20.13(8) . .
O16 Ti2 Ti4 Eu1 -126.64(9) . .
O10 Ti2 Ti4 Eu1 22.76(12) . .
O17 Ti2 Ti4 Eu1 -159.86(12) . .
Ti3 Ti2 Ti4 Eu1 -136.57(2) 2_666 .
O10 Eu1 Ti4 O19 52.7(2) . .
O11 Eu1 Ti4 O19 106.47(14) . .
O7 Eu1 Ti4 O19 170.39(14) . .
O8 Eu1 Ti4 O19 -133.27(14) . .
O1 Eu1 Ti4 O19 80.58(19) . .
O6 Eu1 Ti4 O19 -45.91(16) . .
N1 Eu1 Ti4 O19 24.78(15) . .
O5 Eu1 Ti4 O19 -91.86(17) . .
Cl1 Eu1 Ti4 O19 -66.29(13) . .
Ti1 Eu1 Ti4 O19 136.51(13) . .
Ti2 Eu1 Ti4 O19 91.49(13) . .
Ti3 Eu1 Ti4 O19 -161.62(13) . .
O11 Eu1 Ti4 O10 53.8(2) . .
O7 Eu1 Ti4 O10 117.7(2) . .
O8 Eu1 Ti4 O10 174.1(2) . .
O1 Eu1 Ti4 O10 27.9(2) . .
O6 Eu1 Ti4 O10 -98.6(2) . .
N1 Eu1 Ti4 O10 -27.9(2) . .
O5 Eu1 Ti4 O10 -144.5(2) . .
Cl1 Eu1 Ti4 O10 -118.96(19) . .
Ti1 Eu1 Ti4 O10 83.85(19) . .
Ti2 Eu1 Ti4 O10 38.82(19) . .
Ti3 Eu1 Ti4 O10 145.72(19) . .
O10 Eu1 Ti4 O17 -51.8(2) . .
O11 Eu1 Ti4 O17 2.05(10) . .
O7 Eu1 Ti4 O17 65.97(10) . .
O8 Eu1 Ti4 O17 122.31(10) . .
O1 Eu1 Ti4 O17 -23.84(16) . .
O6 Eu1 Ti4 O17 -150.33(12) . .
N1 Eu1 Ti4 O17 -79.63(12) . .
O5 Eu1 Ti4 O17 163.72(14) . .
Cl1 Eu1 Ti4 O17 -170.71(8) . .
Ti1 Eu1 Ti4 O17 32.09(8) . .
Ti2 Eu1 Ti4 O17 -12.93(8) . .
Ti3 Eu1 Ti4 O17 93.97(8) . .
O10 Eu1 Ti4 O20 146.4(2) . .
O11 Eu1 Ti4 O20 -159.79(10) . .
O7 Eu1 Ti4 O20 -95.87(11) . .
O8 Eu1 Ti4 O20 -39.53(11) . .
O1 Eu1 Ti4 O20 174.32(16) . .
O6 Eu1 Ti4 O20 47.83(12) . .
N1 Eu1 Ti4 O20 118.53(12) . .
O5 Eu1 Ti4 O20 1.88(15) . .
Cl1 Eu1 Ti4 O20 27.45(9) . .
Ti1 Eu1 Ti4 O20 -129.75(8) . .
Ti2 Eu1 Ti4 O20 -174.77(9) . .
Ti3 Eu1 Ti4 O20 -67.87(8) . .
O10 Eu1 Ti4 O12 -146.3(3) . .
O11 Eu1 Ti4 O12 -92.51(17) . .
O7 Eu1 Ti4 O12 -28.59(17) . .
O8 Eu1 Ti4 O12 27.74(17) . .
O1 Eu1 Ti4 O12 -118.4(2) . .
O6 Eu1 Ti4 O12 115.11(18) . .
N1 Eu1 Ti4 O12 -174.20(18) . .
O5 Eu1 Ti4 O12 69.2(2) . .
Cl1 Eu1 Ti4 O12 94.73(16) . .
Ti1 Eu1 Ti4 O12 -62.47(16) . .
Ti2 Eu1 Ti4 O12 -107.49(16) . .
Ti3 Eu1 Ti4 O12 -0.60(16) . .
O10 Eu1 Ti4 O14 -134.7(2) . 2_666
O11 Eu1 Ti4 O14 -80.86(10) . 2_666
O7 Eu1 Ti4 O14 -16.94(10) . 2_666
O8 Eu1 Ti4 O14 39.40(10) . 2_666
O1 Eu1 Ti4 O14 -106.75(16) . 2_666
O6 Eu1 Ti4 O14 126.76(12) . 2_666
N1 Eu1 Ti4 O14 -162.55(11) . 2_666
O5 Eu1 Ti4 O14 80.81(14) . 2_666
Cl1 Eu1 Ti4 O14 106.38(8) . 2_666
Ti1 Eu1 Ti4 O14 -50.82(7) . 2_666
Ti2 Eu1 Ti4 O14 -95.84(7) . 2_666
Ti3 Eu1 Ti4 O14 11.05(7) . 2_666
O10 Eu1 Ti4 Ti2 -38.82(19) . .
O11 Eu1 Ti4 Ti2 14.98(6) . .
O7 Eu1 Ti4 Ti2 78.90(7) . .
O8 Eu1 Ti4 Ti2 135.24(7) . .
O1 Eu1 Ti4 Ti2 -10.91(14) . .
O6 Eu1 Ti4 Ti2 -137.40(9) . .
N1 Eu1 Ti4 Ti2 -66.71(9) . .
O5 Eu1 Ti4 Ti2 176.65(12) . .
Cl1 Eu1 Ti4 Ti2 -157.78(3) . .
Ti1 Eu1 Ti4 Ti2 45.02(2) . .
Ti3 Eu1 Ti4 Ti2 106.89(2) . .
O10 Eu1 Ti4 Ti1 -133.59(19) . 2_666
O11 Eu1 Ti4 Ti1 -79.78(7) . 2_666
O7 Eu1 Ti4 Ti1 -15.86(7) . 2_666
O8 Eu1 Ti4 Ti1 40.47(7) . 2_666
O1 Eu1 Ti4 Ti1 -105.68(14) . 2_666
O6 Eu1 Ti4 Ti1 127.84(10) . 2_666
N1 Eu1 Ti4 Ti1 -161.47(9) . 2_666
O5 Eu1 Ti4 Ti1 81.88(12) . 2_666
Cl1 Eu1 Ti4 Ti1 107.46(3) . 2_666
Ti1 Eu1 Ti4 Ti1 -49.74(3) . 2_666
Ti2 Eu1 Ti4 Ti1 -94.76(3) . 2_666
Ti3 Eu1 Ti4 Ti1 12.13(2) . 2_666
O10 Eu1 Ti4 Ti5 -175.07(19) . .
O11 Eu1 Ti4 Ti5 -121.27(6) . .
O7 Eu1 Ti4 Ti5 -57.35(7) . .
O8 Eu1 Ti4 Ti5 -1.01(7) . .
O1 Eu1 Ti4 Ti5 -147.16(14) . .
O6 Eu1 Ti4 Ti5 86.35(9) . .
N1 Eu1 Ti4 Ti5 157.05(9) . .
O5 Eu1 Ti4 Ti5 40.40(12) . .
Cl1 Eu1 Ti4 Ti5 65.97(3) . .
Ti1 Eu1 Ti4 Ti5 -91.23(2) . .
Ti2 Eu1 Ti4 Ti5 -136.25(3) . .
Ti3 Eu1 Ti4 Ti5 -29.35(2) . .
O18 Ti3 Ti5 O9 0.33(15) . .
O7 Ti3 Ti5 O9 129.76(14) . .
O8 Ti3 Ti5 O9 85.92(16) . .
O17 Ti3 Ti5 O9 -124.53(13) 2_666 .
O16 Ti3 Ti5 O9 -90.88(15) 2_666 .
Ti2 Ti3 Ti5 O9 -114.60(11) 2_666 .
Eu1 Ti3 Ti5 O9 109.76(10) . .
O18 Ti3 Ti5 O8 -85.59(17) . .
O7 Ti3 Ti5 O8 43.84(15) . .
O17 Ti3 Ti5 O8 149.56(15) 2_666 .
O16 Ti3 Ti5 O8 -176.80(17) 2_666 .
Ti2 Ti3 Ti5 O8 159.48(13) 2_666 .
Eu1 Ti3 Ti5 O8 23.85(12) . .
O18 Ti3 Ti5 O16 91.21(16) . 2_666
O7 Ti3 Ti5 O16 -139.36(15) . 2_666
O8 Ti3 Ti5 O16 176.80(17) . 2_666
O17 Ti3 Ti5 O16 -33.64(14) 2_666 2_666
Ti2 Ti3 Ti5 O16 -23.72(11) 2_666 2_666
Eu1 Ti3 Ti5 O16 -159.35(11) . 2_666
O18 Ti3 Ti5 O20 -113.30(15) . .
O7 Ti3 Ti5 O20 16.13(14) . .
O8 Ti3 Ti5 O20 -27.71(16) . .
O17 Ti3 Ti5 O20 121.85(14) 2_666 .
O16 Ti3 Ti5 O20 155.49(16) 2_666 .
Ti2 Ti3 Ti5 O20 131.77(11) 2_666 .
Eu1 Ti3 Ti5 O20 -3.86(11) . .
O18 Ti3 Ti5 O13 111.18(15) . 2_666
O7 Ti3 Ti5 O13 -119.39(14) . 2_666
O8 Ti3 Ti5 O13 -163.23(16) . 2_666
O17 Ti3 Ti5 O13 -13.67(14) 2_666 2_666
O16 Ti3 Ti5 O13 19.97(15) 2_666 2_666
Ti2 Ti3 Ti5 O13 -3.75(11) 2_666 2_666
Eu1 Ti3 Ti5 O13 -139.38(11) . 2_666
O18 Ti3 Ti5 O14 179.50(13) . 2_666
O7 Ti3 Ti5 O14 -51.07(11) . 2_666
O8 Ti3 Ti5 O14 -94.91(14) . 2_666
O17 Ti3 Ti5 O14 54.64(11) 2_666 2_666
O16 Ti3 Ti5 O14 88.29(13) 2_666 2_666
Ti2 Ti3 Ti5 O14 64.57(7) 2_666 2_666
Eu1 Ti3 Ti5 O14 -71.07(7) . 2_666
O18 Ti3 Ti5 Ti1 149.35(11) . 2_666
O7 Ti3 Ti5 Ti1 -81.22(9) . 2_666
O8 Ti3 Ti5 Ti1 -125.06(13) . 2_666
O17 Ti3 Ti5 Ti1 24.49(9) 2_666 2_666
O16 Ti3 Ti5 Ti1 58.14(11) 2_666 2_666
Ti2 Ti3 Ti5 Ti1 34.42(3) 2_666 2_666
Eu1 Ti3 Ti5 Ti1 -101.22(2) . 2_666
O18 Ti3 Ti5 Ti4 -149.47(11) . .
O7 Ti3 Ti5 Ti4 -20.05(10) . .
O8 Ti3 Ti5 Ti4 -63.89(13) . .
O17 Ti3 Ti5 Ti4 85.67(9) 2_666 .
O16 Ti3 Ti5 Ti4 119.31(12) 2_666 .
Ti2 Ti3 Ti5 Ti4 95.60(3) 2_666 .
Eu1 Ti3 Ti5 Ti4 -40.04(2) . .
O19 Ti4 Ti5 O9 1.3(2) . .
O10 Ti4 Ti5 O9 -101.35(17) . .
O17 Ti4 Ti5 O9 -179.14(17) . .
O20 Ti4 Ti5 O9 -4.1(2) . .
O12 Ti4 Ti5 O9 95.28(17) . .
O14 Ti4 Ti5 O9 168.71(19) 2_666 .
Ti2 Ti4 Ti5 O9 -136.59(15) . .
Ti1 Ti4 Ti5 O9 128.32(15) 2_666 .
Eu1 Ti4 Ti5 O9 -99.41(15) . .
O19 Ti4 Ti5 O8 101.81(17) . .
O10 Ti4 Ti5 O8 -0.80(11) . .
O17 Ti4 Ti5 O8 -78.58(12) . .
O20 Ti4 Ti5 O8 96.41(16) . .
O12 Ti4 Ti5 O8 -164.17(11) . .
O14 Ti4 Ti5 O8 -90.73(14) 2_666 .
Ti2 Ti4 Ti5 O8 -36.04(8) . .
Ti1 Ti4 Ti5 O8 -131.13(8) 2_666 .
Eu1 Ti4 Ti5 O8 1.14(8) . .
O19 Ti4 Ti5 O16 179.83(18) . 2_666
O10 Ti4 Ti5 O16 77.22(12) . 2_666
O17 Ti4 Ti5 O16 -0.56(14) . 2_666
O20 Ti4 Ti5 O16 174.44(17) . 2_666
O12 Ti4 Ti5 O16 -86.15(12) . 2_666
O14 Ti4 Ti5 O16 -12.71(14) 2_666 2_666
Ti2 Ti4 Ti5 O16 41.99(10) . 2_666
Ti1 Ti4 Ti5 O16 -53.11(10) 2_666 2_666
Eu1 Ti4 Ti5 O16 79.16(10) . 2_666
O19 Ti4 Ti5 O20 5.4(2) . .
O10 Ti4 Ti5 O20 -97.21(16) . .
O17 Ti4 Ti5 O20 -175.00(17) . .
O12 Ti4 Ti5 O20 99.42(16) . .
O14 Ti4 Ti5 O20 172.85(18) 2_666 .
Ti2 Ti4 Ti5 O20 -132.45(14) . .
Ti1 Ti4 Ti5 O20 132.46(14) 2_666 .
Eu1 Ti4 Ti5 O20 -95.27(14) . .
O19 Ti4 Ti5 O13 -93.77(17) . 2_666
O10 Ti4 Ti5 O13 163.63(11) . 2_666
O17 Ti4 Ti5 O13 85.84(12) . 2_666
O20 Ti4 Ti5 O13 -99.16(16) . 2_666
O12 Ti4 Ti5 O13 0.26(11) . 2_666
O14 Ti4 Ti5 O13 73.69(14) 2_666 2_666
Ti2 Ti4 Ti5 O13 128.39(8) . 2_666
Ti1 Ti4 Ti5 O13 33.30(8) 2_666 2_666
Eu1 Ti4 Ti5 O13 165.57(8) . 2_666
O19 Ti4 Ti5 O14 -167.46(19) . 2_666
O10 Ti4 Ti5 O14 89.94(14) . 2_666
O17 Ti4 Ti5 O14 12.15(14) . 2_666
O20 Ti4 Ti5 O14 -172.85(18) . 2_666
O12 Ti4 Ti5 O14 -73.43(14) . 2_666
Ti2 Ti4 Ti5 O14 54.70(11) . 2_666
Ti1 Ti4 Ti5 O14 -40.39(11) 2_666 2_666
Eu1 Ti4 Ti5 O14 91.88(11) . 2_666
O19 Ti4 Ti5 Ti3 136.36(15) . .
O10 Ti4 Ti5 Ti3 33.75(8) . .
O17 Ti4 Ti5 Ti3 -44.03(10) . .
O20 Ti4 Ti5 Ti3 130.97(14) . .
O12 Ti4 Ti5 Ti3 -129.62(8) . .
O14 Ti4 Ti5 Ti3 -56.18(11) 2_666 .
Ti2 Ti4 Ti5 Ti3 -1.48(4) . .
Ti1 Ti4 Ti5 Ti3 -96.58(3) 2_666 .
Eu1 Ti4 Ti5 Ti3 35.69(2) . .
O19 Ti4 Ti5 Ti1 -127.07(16) . 2_666
O10 Ti4 Ti5 Ti1 130.33(8) . 2_666
O17 Ti4 Ti5 Ti1 52.54(9) . 2_666
O20 Ti4 Ti5 Ti1 -132.46(14) . 2_666
O12 Ti4 Ti5 Ti1 -33.04(8) . 2_666
O14 Ti4 Ti5 Ti1 40.39(11) 2_666 2_666
Ti2 Ti4 Ti5 Ti1 95.09(3) . 2_666
Eu1 Ti4 Ti5 Ti1 132.27(2) . 2_666
O10 Eu1 O1 C15 70.4(4) . .
O11 Eu1 O1 C15 32.1(4) . .
O7 Eu1 O1 C15 -38.7(4) . .
O8 Eu1 O1 C15 -75.3(4) . .
O6 Eu1 O1 C15 -175.0(4) . .
N1 Eu1 O1 C15 117.8(4) . .
O5 Eu1 O1 C15 -127.4(4) . .
Cl1 Eu1 O1 C15 -150.8(4) . .
Ti1 Eu1 O1 C15 -3.3(3) . .
Ti2 Eu1 O1 C15 50.0(4) . .
Ti3 Eu1 O1 C15 -55.4(4) . .
O14 Ti1 O2 C15 -168.1(6) . .
O11 Ti1 O2 C15 -40.1(4) . .
O7 Ti1 O2 C15 47.4(4) . .
O13 Ti1 O2 C15 -130.6(4) . .
O12 Ti1 O2 C15 139.0(4) 2_666 .
Ti5 Ti1 O2 C15 -128.3(3) 2_666 .
Ti4 Ti1 O2 C15 138.8(3) 2_666 .
Eu1 Ti1 O2 C15 3.6(3) . .
O10 Eu1 O5 Cl1 37.7(3) . .
O11 Eu1 O5 Cl1 -152.70(14) . .
O7 Eu1 O5 Cl1 164.6(2) . .
O8 Eu1 O5 Cl1 97.6(2) . .
O1 Eu1 O5 Cl1 -117.5(2) . .
O6 Eu1 O5 Cl1 -3.94(19) . .
N1 Eu1 O5 Cl1 -51.3(2) . .
Ti1 Eu1 O5 Cl1 -175.92(15) . .
Ti2 Eu1 O5 Cl1 -175.0(15) . .
Ti3 Eu1 O5 Cl1 132.3(2) . .
O10 Eu1 O6 Cl1 -155.2(2) . .
O11 Eu1 O6 Cl1 142.15(18) . .
O7 Eu1 O6 Cl1 -12.9(4) . .
O8 Eu1 O6 Cl1 -68.8(2) . .
O1 Eu1 O6 Cl1 66.9(3) . .
N1 Eu1 O6 Cl1 136.2(3) . .
O5 Eu1 O6 Cl1 3.96(19) . .
Ti1 Eu1 O6 Cl1 34.3(6) . .
Ti2 Eu1 O6 Cl1 -176.66(15) . .
Ti3 Eu1 O6 Cl1 -44.6(3) . .
O18 Ti3 O7 Ti1 -137.10(19) . .
O8 Ti3 O7 Ti1 115.79(19) . .
O17 Ti3 O7 Ti1 -27.2(2) 2_666 .
O16 Ti3 O7 Ti1 47.6(3) 2_666 .
Ti5 Ti3 O7 Ti1 89.92(18) . .
Ti2 Ti3 O7 Ti1 3.9(2) 2_666 .
Eu1 Ti3 O7 Ti1 119.5(2) . .
O18 Ti3 O7 Eu1 103.40(14) . .
O8 Ti3 O7 Eu1 -3.71(11) . .
O17 Ti3 O7 Eu1 -146.68(11) 2_666 .
O16 Ti3 O7 Eu1 -71.9(2) 2_666 .
Ti5 Ti3 O7 Eu1 -29.58(12) . .
Ti2 Ti3 O7 Eu1 -115.57(8) 2_666 .
O14 Ti1 O7 Ti3 -16.2(2) . .
O11 Ti1 O7 Ti3 -112.93(19) . .
O13 Ti1 O7 Ti3 -91(3) . .
O12 Ti1 O7 Ti3 65.08(19) 2_666 .
O2 Ti1 O7 Ti3 158.27(19) . .
Ti5 Ti1 O7 Ti3 -26.4(3) 2_666 .
Ti4 Ti1 O7 Ti3 23.88(18) 2_666 .
Eu1 Ti1 O7 Ti3 -120.9(2) . .
O14 Ti1 O7 Eu1 104.71(11) . .
O11 Ti1 O7 Eu1 7.99(11) . .
O13 Ti1 O7 Eu1 30(3) . .
O12 Ti1 O7 Eu1 -174.00(11) 2_666 .
O2 Ti1 O7 Eu1 -80.81(11) . .
Ti5 Ti1 O7 Eu1 94.55(12) 2_666 .
Ti4 Ti1 O7 Eu1 144.80(8) 2_666 .
O10 Eu1 O7 Ti3 78.32(13) . .
O11 Eu1 O7 Ti3 130.72(14) . .
O8 Eu1 O7 Ti3 3.31(10) . .
O1 Eu1 O7 Ti3 -149.33(13) . .
O6 Eu1 O7 Ti3 -61.3(2) . .
N1 Eu1 O7 Ti3 171.79(14) . .
O5 Eu1 O7 Ti3 -74.68(13) . .
Cl1 Eu1 O7 Ti3 -67.36(11) . .
Ti1 Eu1 O7 Ti3 137.69(18) . .
Ti2 Eu1 O7 Ti3 106.39(10) . .
O10 Eu1 O7 Ti1 -59.37(13) . .
O11 Eu1 O7 Ti1 -6.98(10) . .
O8 Eu1 O7 Ti1 -134.39(13) . .
O1 Eu1 O7 Ti1 72.97(12) . .
O6 Eu1 O7 Ti1 161.04(18) . .
N1 Eu1 O7 Ti1 34.1(2) . .
O5 Eu1 O7 Ti1 147.63(13) . .
Cl1 Eu1 O7 Ti1 154.94(8) . .
Ti2 Eu1 O7 Ti1 -31.31(10) . .
Ti3 Eu1 O7 Ti1 -137.69(18) . .
O9 Ti5 O8 Ti3 -101.56(14) . .
O16 Ti5 O8 Ti3 -2.14(11) 2_666 .
O20 Ti5 O8 Ti3 158.90(12) . .
O13 Ti5 O8 Ti3 51.8(5) 2_666 .
O14 Ti5 O8 Ti3 83.69(12) 2_666 .
Ti1 Ti5 O8 Ti3 71.57(13) 2_666 .
Ti4 Ti5 O8 Ti3 121.92(10) . .
O9 Ti5 O8 Eu1 134.0(2) . .
O16 Ti5 O8 Eu1 -126.63(19) 2_666 .
O20 Ti5 O8 Eu1 34.4(2) . .
O13 Ti5 O8 Eu1 -72.7(5) 2_666 .
O14 Ti5 O8 Eu1 -40.80(19) 2_666 .
Ti3 Ti5 O8 Eu1 -124.5(2) . .
Ti1 Ti5 O8 Eu1 -52.9(2) 2_666 .
Ti4 Ti5 O8 Eu1 -2.57(17) . .
O18 Ti3 O8 Ti5 110.51(14) . .
O7 Ti3 O8 Ti5 -140.92(13) . .
O17 Ti3 O8 Ti5 -51.1(2) 2_666 .
O16 Ti3 O8 Ti5 2.14(11) 2_666 .
Ti2 Ti3 O8 Ti5 -21.30(13) 2_666 .
Eu1 Ti3 O8 Ti5 -144.61(17) . .
O18 Ti3 O8 Eu1 -104.88(13) . .
O7 Ti3 O8 Eu1 3.68(11) . .
O17 Ti3 O8 Eu1 93.52(19) 2_666 .
O16 Ti3 O8 Eu1 146.75(12) 2_666 .
Ti5 Ti3 O8 Eu1 144.61(17) . .
Ti2 Ti3 O8 Eu1 123.31(8) 2_666 .
O10 Eu1 O8 Ti5 4.20(19) . .
O11 Eu1 O8 Ti5 67.9(2) . .
O7 Eu1 O8 Ti5 120.9(2) . .
O1 Eu1 O8 Ti5 160.10(16) . .
O6 Eu1 O8 Ti5 -97.3(2) . .
N1 Eu1 O8 Ti5 -45.3(3) . .
O5 Eu1 O8 Ti5 -148.8(2) . .
Cl1 Eu1 O8 Ti5 -122.15(19) . .
Ti1 Eu1 O8 Ti5 96.89(18) . .
Ti2 Eu1 O8 Ti5 34.34(19) . .
Ti3 Eu1 O8 Ti5 124.1(2) . .
O10 Eu1 O8 Ti3 -119.88(12) . .
O11 Eu1 O8 Ti3 -56.15(13) . .
O7 Eu1 O8 Ti3 -3.20(10) . .
O1 Eu1 O8 Ti3 36.02(18) . .
O6 Eu1 O8 Ti3 138.59(14) . .
N1 Eu1 O8 Ti3 -169.35(17) . .
O5 Eu1 O8 Ti3 87.13(13) . .
Cl1 Eu1 O8 Ti3 113.77(10) . .
Ti1 Eu1 O8 Ti3 -27.20(10) . .
Ti2 Eu1 O8 Ti3 -89.75(10) . .
O10 Eu1 N1 C37 8.1(19) . .
O11 Eu1 N1 C37 -60.6(19) . .
O7 Eu1 N1 C37 -98.7(19) . .
O8 Eu1 N1 C37 60.1(19) . .
O1 Eu1 N1 C37 -138.4(19) . .
O6 Eu1 N1 C37 116.7(19) . .
O5 Eu1 N1 C37 155.1(19) . .
Cl1 Eu1 N1 C37 134.7(19) . .
Ti1 Eu1 N1 C37 -78.7(19) . .
Ti2 Eu1 N1 C37 -27.6(19) . .
Ti3 Eu1 N1 C37 -57(2) . .
O19 Ti4 O10 Ti2 101.70(15) . .
O17 Ti4 O10 Ti2 1.72(11) . .
O20 Ti4 O10 Ti2 -157.88(12) . .
O12 Ti4 O10 Ti2 -48.5(4) . .
O14 Ti4 O10 Ti2 -82.83(12) 2_666 .
Ti1 Ti4 O10 Ti2 -70.46(13) 2_666 .
Ti5 Ti4 O10 Ti2 -121.09(10) . .
Eu1 Ti4 O10 Ti2 -125.6(2) . .
O19 Ti4 O10 Eu1 -132.7(2) . .
O17 Ti4 O10 Eu1 127.3(2) . .
O20 Ti4 O10 Eu1 -32.3(2) . .
O12 Ti4 O10 Eu1 77.1(5) . .
O14 Ti4 O10 Eu1 42.78(19) 2_666 .
Ti2 Ti4 O10 Eu1 125.6(2) . .
Ti1 Ti4 O10 Eu1 55.1(2) 2_666 .
Ti5 Ti4 O10 Eu1 4.51(18) . .
O15 Ti2 O10 Ti4 -109.51(14) . .
O11 Ti2 O10 Ti4 141.64(13) . .
O16 Ti2 O10 Ti4 53.3(2) . .
O17 Ti2 O10 Ti4 -1.76(11) . .
Ti3 Ti2 O10 Ti4 21.77(13) 2_666 .
Eu1 Ti2 O10 Ti4 145.85(17) . .
O15 Ti2 O10 Eu1 104.64(14) . .
O11 Ti2 O10 Eu1 -4.22(11) . .
O16 Ti2 O10 Eu1 -92.5(2) . .
O17 Ti2 O10 Eu1 -147.62(12) . .
Ti4 Ti2 O10 Eu1 -145.85(17) . .
Ti3 Ti2 O10 Eu1 -124.08(7) 2_666 .
O11 Eu1 O10 Ti4 -121.2(2) . .
O7 Eu1 O10 Ti4 -68.1(2) . .
O8 Eu1 O10 Ti4 -5.49(19) . .
O1 Eu1 O10 Ti4 -161.86(16) . .
O6 Eu1 O10 Ti4 84.9(2) . .
N1 Eu1 O10 Ti4 150.9(2) . .
O5 Eu1 O10 Ti4 52.2(3) . .
Cl1 Eu1 O10 Ti4 71.7(2) . .
Ti1 Eu1 O10 Ti4 -97.47(18) . .
Ti2 Eu1 O10 Ti4 -124.9(2) . .
Ti3 Eu1 O10 Ti4 -35.25(19) . .
O11 Eu1 O10 Ti2 3.68(9) . .
O7 Eu1 O10 Ti2 56.78(13) . .
O8 Eu1 O10 Ti2 119.41(11) . .
O1 Eu1 O10 Ti2 -36.96(17) . .
O6 Eu1 O10 Ti2 -150.17(13) . .
N1 Eu1 O10 Ti2 -84.17(13) . .
O5 Eu1 O10 Ti2 177.07(17) . .
Cl1 Eu1 O10 Ti2 -163.37(6) . .
Ti1 Eu1 O10 Ti2 27.44(10) . .
Ti3 Eu1 O10 Ti2 89.66(10) . .
O15 Ti2 O11 Ti1 136.71(19) . .
O16 Ti2 O11 Ti1 29.12(19) . .
O10 Ti2 O11 Ti1 -115.64(19) . .
O17 Ti2 O11 Ti1 -47.4(3) . .
Ti4 Ti2 O11 Ti1 -90.20(18) . .
Ti3 Ti2 O11 Ti1 -2.7(2) 2_666 .
Eu1 Ti2 O11 Ti1 -119.8(2) . .
O15 Ti2 O11 Eu1 -103.48(13) . .
O16 Ti2 O11 Eu1 148.93(11) . .
O10 Ti2 O11 Eu1 4.17(11) . .
O17 Ti2 O11 Eu1 72.37(19) . .
Ti4 Ti2 O11 Eu1 29.61(12) . .
Ti3 Ti2 O11 Eu1 117.15(8) 2_666 .
O14 Ti1 O11 Ti2 15.0(2) . .
O7 Ti1 O11 Ti2 112.73(19) . .
O13 Ti1 O11 Ti2 -66.50(19) . .
O12 Ti1 O11 Ti2 46(3) 2_666 .
O2 Ti1 O11 Ti2 -157.48(19) . .
Ti5 Ti1 O11 Ti2 -24.93(17) 2_666 .
Ti4 Ti1 O11 Ti2 23.6(3) 2_666 .
Eu1 Ti1 O11 Ti2 120.7(2) . .
O14 Ti1 O11 Eu1 -105.71(11) . .
O7 Ti1 O11 Eu1 -8.02(11) . .
O13 Ti1 O11 Eu1 172.75(11) . .
O12 Ti1 O11 Eu1 -74(3) 2_666 .
O2 Ti1 O11 Eu1 81.77(11) . .
Ti5 Ti1 O11 Eu1 -145.68(8) 2_666 .
Ti4 Ti1 O11 Eu1 -97.13(12) 2_666 .
O10 Eu1 O11 Ti2 -3.77(10) . .
O7 Eu1 O11 Ti2 -131.37(13) . .
O8 Eu1 O11 Ti2 -79.57(12) . .
O1 Eu1 O11 Ti2 147.26(13) . .
O6 Eu1 O11 Ti2 66.7(3) . .
N1 Eu1 O11 Ti2 72.39(13) . .
O5 Eu1 O11 Ti2 -177.89(15) . .
Cl1 Eu1 O11 Ti2 137.08(18) . .
Ti1 Eu1 O11 Ti2 -138.39(17) . .
Ti3 Eu1 O11 Ti2 -107.19(9) . .
O10 Eu1 O11 Ti1 134.62(13) . .
O7 Eu1 O11 Ti1 7.02(10) . .
O8 Eu1 O11 Ti1 58.82(13) . .
O1 Eu1 O11 Ti1 -74.35(12) . .
O6 Eu1 O11 Ti1 -154.9(3) . .
N1 Eu1 O11 Ti1 -149.22(13) . .
O5 Eu1 O11 Ti1 -39.5(2) . .
Cl1 Eu1 O11 Ti1 -84.5(2) . .
Ti2 Eu1 O11 Ti1 138.39(17) . .
Ti3 Eu1 O11 Ti1 31.20(9) . .
O19 Ti4 O12 C16 -12.9(4) . .
O10 Ti4 O12 C16 137.5(4) . .
O17 Ti4 O12 C16 88.3(3) . .
O20 Ti4 O12 C16 -112.9(3) . .
O14 Ti4 O12 C16 173.0(4) 2_666 .
Ti2 Ti4 O12 C16 100.5(3) . .
Ti1 Ti4 O12 C16 165.9(4) 2_666 .
Ti5 Ti4 O12 C16 -149.3(3) . .
Eu1 Ti4 O12 C16 -175.6(3) . .
O19 Ti4 O12 Ti1 -178.84(14) . 2_666
O10 Ti4 O12 Ti1 -28.4(5) . 2_666
O17 Ti4 O12 Ti1 -77.62(12) . 2_666
O20 Ti4 O12 Ti1 81.23(12) . 2_666
O14 Ti4 O12 Ti1 7.08(10) 2_666 2_666
Ti2 Ti4 O12 Ti1 -65.42(14) . 2_666
Ti5 Ti4 O12 Ti1 44.76(9) . 2_666
Eu1 Ti4 O12 Ti1 18.5(2) . 2_666
O14 Ti1 O13 C19 -172.8(4) . .
O11 Ti1 O13 C19 -75.8(4) . .
O7 Ti1 O13 C19 -98(3) . .
O12 Ti1 O13 C19 106.2(4) 2_666 .
O2 Ti1 O13 C19 13.0(4) . .
Ti5 Ti1 O13 C19 -164.5(4) 2_666 .
Ti4 Ti1 O13 C19 147.3(3) 2_666 .
Eu1 Ti1 O13 C19 -68.8(4) . .
O14 Ti1 O13 Ti5 -8.36(11) . 2_666
O11 Ti1 O13 Ti5 88.62(12) . 2_666
O7 Ti1 O13 Ti5 67(3) . 2_666
O12 Ti1 O13 Ti5 -89.37(12) 2_666 2_666
O2 Ti1 O13 Ti5 177.43(12) . 2_666
Ti4 Ti1 O13 Ti5 -48.19(10) 2_666 2_666
Eu1 Ti1 O13 Ti5 95.63(11) . 2_666
O11 Ti1 O14 Ti4 170.96(11) . 2_666
O7 Ti1 O14 Ti4 82.50(12) . 2_666
O13 Ti1 O14 Ti4 -99.51(13) . 2_666
O12 Ti1 O14 Ti4 -7.90(11) 2_666 2_666
O2 Ti1 O14 Ti4 -61.6(8) . 2_666
Ti5 Ti1 O14 Ti4 -108.04(15) 2_666 2_666
Eu1 Ti1 O14 Ti4 126.94(8) . 2_666
O11 Ti1 O14 Ti5 -81.00(12) . 2_666
O7 Ti1 O14 Ti5 -169.46(11) . 2_666
O13 Ti1 O14 Ti5 8.53(12) . 2_666
O12 Ti1 O14 Ti5 100.14(13) 2_666 2_666
O2 Ti1 O14 Ti5 46.5(8) . 2_666
Ti4 Ti1 O14 Ti5 108.04(15) 2_666 2_666
Eu1 Ti1 O14 Ti5 -125.01(8) . 2_666
O11 Ti2 O15 C22 -137.1(9) . .
O16 Ti2 O15 C22 -37.8(9) . .
O10 Ti2 O15 C22 132.1(9) . .
O17 Ti2 O15 C22 45.7(9) . .
Ti4 Ti2 O15 C22 90.7(9) . .
Ti3 Ti2 O15 C22 3.4(9) 2_666 .
Eu1 Ti2 O15 C22 177.0(9) . .
O15 Ti2 O16 Ti3 114.26(14) . 2_666
O11 Ti2 O16 Ti3 -134.42(12) . 2_666
O10 Ti2 O16 Ti3 -48.8(2) . 2_666
O17 Ti2 O16 Ti3 6.68(11) . 2_666
Ti4 Ti2 O16 Ti3 -15.13(13) . 2_666
Eu1 Ti2 O16 Ti3 -107.84(10) . 2_666
O15 Ti2 O16 Ti5 -131.1(2) . 2_666
O11 Ti2 O16 Ti5 -19.8(2) . 2_666
O10 Ti2 O16 Ti5 65.8(3) . 2_666
O17 Ti2 O16 Ti5 121.3(2) . 2_666
Ti4 Ti2 O16 Ti5 99.50(19) . 2_666
Ti3 Ti2 O16 Ti5 114.6(2) 2_666 2_666
Eu1 Ti2 O16 Ti5 6.8(3) . 2_666
O15 Ti2 O17 Ti3 -109.25(14) . 2_666
O11 Ti2 O17 Ti3 74.9(2) . 2_666
O16 Ti2 O17 Ti3 -6.75(11) . 2_666
O10 Ti2 O17 Ti3 144.46(13) . 2_666
Ti4 Ti2 O17 Ti3 142.80(17) . 2_666
Eu1 Ti2 O17 Ti3 120.89(9) . 2_666
O15 Ti2 O17 Ti4 107.95(14) . .
O11 Ti2 O17 Ti4 -67.9(2) . .
O16 Ti2 O17 Ti4 -149.55(13) . .
O10 Ti2 O17 Ti4 1.67(11) . .
Ti3 Ti2 O17 Ti4 -142.80(17) 2_666 .
Eu1 Ti2 O17 Ti4 -21.91(12) . .
O19 Ti4 O17 Ti2 -99.03(14) . .
O10 Ti4 O17 Ti2 -1.69(11) . .
O20 Ti4 O17 Ti2 72.9(3) . .
O12 Ti4 O17 Ti2 165.01(12) . .
O14 Ti4 O17 Ti2 88.76(11) 2_666 .
Ti1 Ti4 O17 Ti2 124.37(10) 2_666 .
Ti5 Ti4 O17 Ti2 81.24(11) . .
Eu1 Ti4 O17 Ti2 16.60(9) . .
O19 Ti4 O17 Ti3 143.6(2) . 2_666
O10 Ti4 O17 Ti3 -119.0(2) . 2_666
O20 Ti4 O17 Ti3 -44.5(4) . 2_666
O12 Ti4 O17 Ti3 47.7(2) . 2_666
O14 Ti4 O17 Ti3 -28.6(2) 2_666 2_666
Ti2 Ti4 O17 Ti3 -117.3(3) . 2_666
Ti1 Ti4 O17 Ti3 7.03(19) 2_666 2_666
Ti5 Ti4 O17 Ti3 -36.1(2) . 2_666
Eu1 Ti4 O17 Ti3 -100.7(2) . 2_666
O7 Ti3 O18 C25 -57.1(7) . .
O8 Ti3 O18 C25 34.0(7) . .
O17 Ti3 O18 C25 -157.5(7) 2_666 .
O16 Ti3 O18 C25 119.7(7) 2_666 .
Ti5 Ti3 O18 C25 75.1(7) . .
Ti2 Ti3 O18 C25 161.7(6) 2_666 .
Eu1 Ti3 O18 C25 -11.6(7) . .
O10 Ti4 O19 C28 -7.6(17) . .
O17 Ti4 O19 C28 73.9(17) . .
O20 Ti4 O19 C28 -103.2(17) . .
O12 Ti4 O19 C28 163.8(17) . .
O14 Ti4 O19 C28 -159.6(16) 2_666 .
Ti2 Ti4 O19 C28 32.5(17) . .
Ti1 Ti4 O19 C28 162.6(16) 2_666 .
Ti5 Ti4 O19 C28 -106.5(17) . .
Eu1 Ti4 O19 C28 -26.1(17) . .
O9 Ti5 O20 C31 4.2(4) . .
O8 Ti5 O20 C31 102.5(4) . .
O16 Ti5 O20 C31 173.3(4) 2_666 .
O13 Ti5 O20 C31 -93.3(4) 2_666 .
O14 Ti5 O20 C31 -168.4(4) 2_666 .
Ti3 Ti5 O20 C31 119.6(4) . .
Ti1 Ti5 O20 C31 -133.9(4) 2_666 .
Ti4 Ti5 O20 C31 -172.9(4) . .
O9 Ti5 O20 Ti4 177.09(14) . .
O8 Ti5 O20 Ti4 -84.55(13) . .
O16 Ti5 O20 Ti4 -13.8(4) 2_666 .
O13 Ti5 O20 Ti4 79.67(13) 2_666 .
O14 Ti5 O20 Ti4 4.57(11) 2_666 .
Ti3 Ti5 O20 Ti4 -67.44(15) . .
Ti1 Ti5 O20 Ti4 38.99(11) 2_666 .
O19 Ti4 O20 C31 -4.1(4) . .
O10 Ti4 O20 C31 -103.9(4) . .
O17 Ti4 O20 C31 -176.0(4) . .
O12 Ti4 O20 C31 92.5(4) . .
O14 Ti4 O20 C31 167.6(4) 2_666 .
Ti2 Ti4 O20 C31 -122.2(4) . .
Ti1 Ti4 O20 C31 133.2(4) 2_666 .
Ti5 Ti4 O20 C31 172.2(5) . .
Eu1 Ti4 O20 C31 -116.5(4) . .
O19 Ti4 O20 Ti5 -176.24(14) . .
O10 Ti4 O20 Ti5 83.88(13) . .
O17 Ti4 O20 Ti5 11.8(4) . .
O12 Ti4 O20 Ti5 -79.72(13) . .
O14 Ti4 O20 Ti5 -4.57(11) 2_666 .
Ti2 Ti4 O20 Ti5 65.63(15) . .
Ti1 Ti4 O20 Ti5 -38.98(11) 2_666 .
Eu1 Ti4 O20 Ti5 71.27(10) . .
O8 Ti5 O9 C34 17.5(6) . .
O16 Ti5 O9 C34 -64.0(6) 2_666 .
O20 Ti5 O9 C34 112.3(6) . .
O13 Ti5 O9 C34 -155.1(6) 2_666 .
O14 Ti5 O9 C34 163.2(7) 2_666 .
Ti3 Ti5 O9 C34 -21.9(6) . .
Ti1 Ti5 O9 C34 -153.9(5) 2_666 .
Ti4 Ti5 O9 C34 114.8(6) . .
C6 C1 C2 C3 -1.2(9) . .
C1 C2 C3 C4 0.8(10) . .
C2 C3 C4 C5 -1.5(9) . .
C3 C4 C5 C13 179.9(6) . .
C3 C4 C5 C6 2.4(8) . .
C2 C1 C6 C14 -178.2(5) . .
C2 C1 C6 C5 2.2(7) . .
C13 C5 C6 C14 0.1(7) . .
C4 C5 C6 C14 177.6(4) . .
C13 C5 C6 C1 179.7(5) . .
C4 C5 C6 C1 -2.7(7) . .
C12 C7 C8 C9 -0.8(8) . .
C7 C8 C9 C10 0.9(9) . .
C8 C9 C10 C11 -1.0(10) . .
C9 C10 C11 C13 -179.9(6) . .
C9 C10 C11 C12 0.9(8) . .
C8 C7 C12 C14 -179.5(5) . .
C8 C7 C12 C11 0.8(7) . .
C13 C11 C12 C14 0.2(6) . .
C10 C11 C12 C14 179.5(4) . .
C13 C11 C12 C7 179.9(4) . .
C10 C11 C12 C7 -0.8(7) . .
C6 C5 C13 C11 -1.4(8) . .
C4 C5 C13 C11 -178.8(5) . .
C10 C11 C13 C5 -177.9(5) . .
C12 C11 C13 C5 1.3(7) . .
C7 C12 C14 C6 178.7(4) . .
C11 C12 C14 C6 -1.5(6) . .
C7 C12 C14 C15 -6.7(6) . .
C11 C12 C14 C15 173.1(4) . .
C1 C6 C14 C12 -178.2(4) . .
C5 C6 C14 C12 1.4(6) . .
C1 C6 C14 C15 7.2(6) . .
C5 C6 C14 C15 -173.2(4) . .
Eu1 O1 C15 O2 7.4(7) . .
Eu1 O1 C15 C14 -170.7(3) . .
Ti1 O2 C15 O1 -7.5(6) . .
Ti1 O2 C15 C14 170.7(3) . .
C12 C14 C15 O1 84.7(5) . .
C6 C14 C15 O1 -100.4(5) . .
C12 C14 C15 O2 -93.5(5) . .
C6 C14 C15 O2 81.3(5) . .
Ti1 O12 C16 C18 70.2(6) 2_666 .
Ti4 O12 C16 C18 -89.5(5) . .
Ti1 O12 C16 C17 -56.8(6) 2_666 .
Ti4 O12 C16 C17 143.5(3) . .
Ti1 O13 C19 C20 99.0(4) . .
Ti5 O13 C19 C20 -59.6(5) 2_666 .
Ti1 O13 C19 C21 -132.7(4) . .
Ti5 O13 C19 C21 68.7(6) 2_666 .
Ti2 O15 C22 C23 -25.4(16) . .
Ti2 O15 C22 C24 138.2(6) . .
Ti3 O18 C25 C27 76.9(8) . .
Ti3 O18 C25 C26 -159.5(6) . .
Ti4 O19 C28 C29 14(2) . .
Ti4 O19 C28 C30 -129.3(12) . .
Ti5 O20 C31 C32 -107.1(6) . .
Ti4 O20 C31 C32 81.9(7) . .
Ti5 O20 C31 C33 113.8(7) . .
Ti4 O20 C31 C33 -57.3(8) . .
Ti5 O9 C34 C35 94.1(6) . .
Ti5 O9 C34 C36 -141.6(5) . .
Eu1 O5 Cl1 O4 -112.7(2) . .
Eu1 O5 Cl1 O3 124.3(2) . .
Eu1 O5 Cl1 O6 5.6(3) . .
Eu1 O6 Cl1 O4 112.3(3) . .
Eu1 O6 Cl1 O3 -124.7(3) . .
Eu1 O6 Cl1 O5 -5.9(3) . .
O10 Eu1 Cl1 O4 -62.4(3) . .
O11 Eu1 Cl1 O4 163.0(3) . .
O7 Eu1 Cl1 O4 78.0(3) . .
O8 Eu1 Cl1 O4 17.0(3) . .
O1 Eu1 Cl1 O4 153.2(3) . .
O6 Eu1 Cl1 O4 -92.6(4) . .
N1 Eu1 Cl1 O4 -133.4(3) . .
O5 Eu1 Cl1 O4 94.5(3) . .
Ti1 Eu1 Cl1 O4 100.4(2) . .
Ti2 Eu1 Cl1 O4 -86.2(2) . .
Ti3 Eu1 Cl1 O4 47.9(2) . .
O10 Eu1 Cl1 O3 114.8(4) . .
O11 Eu1 Cl1 O3 -19.7(5) . .
O7 Eu1 Cl1 O3 -104.7(4) . .
O8 Eu1 Cl1 O3 -165.7(4) . .
O1 Eu1 Cl1 O3 -29.6(4) . .
O6 Eu1 Cl1 O3 84.6(5) . .
N1 Eu1 Cl1 O3 43.8(4) . .
O5 Eu1 Cl1 O3 -88.3(4) . .
Ti1 Eu1 Cl1 O3 -82.4(4) . .
Ti2 Eu1 Cl1 O3 91.0(4) . .
Ti3 Eu1 Cl1 O3 -134.9(4) . .
O10 Eu1 Cl1 O5 -156.9(2) . .
O11 Eu1 Cl1 O5 68.5(3) . .
O7 Eu1 Cl1 O5 -16.5(2) . .
O8 Eu1 Cl1 O5 -77.5(2) . .
O1 Eu1 Cl1 O5 58.6(2) . .
O6 Eu1 Cl1 O5 172.9(3) . .
N1 Eu1 Cl1 O5 132.1(2) . .
Ti1 Eu1 Cl1 O5 5.9(2) . .
Ti2 Eu1 Cl1 O5 179.3(2) . .
Ti3 Eu1 Cl1 O5 -46.6(2) . .
O10 Eu1 Cl1 O6 30.1(3) . .
O11 Eu1 Cl1 O6 -104.4(4) . .
O7 Eu1 Cl1 O6 170.6(3) . .
O8 Eu1 Cl1 O6 109.6(3) . .
O1 Eu1 Cl1 O6 -114.3(3) . .
N1 Eu1 Cl1 O6 -40.8(3) . .
O5 Eu1 Cl1 O6 -172.9(3) . .
Ti1 Eu1 Cl1 O6 -167.1(3) . .
Ti2 Eu1 Cl1 O6 6.4(3) . .
Ti3 Eu1 Cl1 O6 140.5(3) . .
Eu1 N1 C37 C38 23(20) . .
